data_4126965
loop_
_publ_author_name
'Li, Si'
'Du, Xiang-Sha'
'Li, Bing'
'Wang, Jia-Yin'
'Li, Guo-Ping'
'Gao, Guang-Gang'
'Zang, Shuang-Quan'

_publ_section_title
;
 Atom-precise Modification of Silver(I) Thiolate Cluster by Shell Ligand
 Substitution: A New Approach to Generation of Cluster Functionality and
 Chirality.
;
_journal_name_full 'Journal of the American Chemical Society'
_journal_paper_doi 10.1021/jacs.7b12136
_journal_year 2017
_chemical_formula_moiety 'C81 H154 Ag24 N10 O26 S10, 4(C2 H3 N), 2(H2 O), 2(N O3), O'
_chemical_formula_sum 'C89 H170 Ag24 N16 O35 S10'
_chemical_formula_weight 4933.88
_chemical_name_systematic
;
 ?
;
_space_group_crystal_system monoclinic
_space_group_IT_number 4
_space_group_name_Hall 'P 2yb'
_space_group_name_H-M_alt 'P 1 21 1'
_symmetry_space_group_name_Hall 'P 2yb'
_symmetry_space_group_name_H-M 'P 1 21 1'
_atom_sites_solution_hydrogens mixed
_atom_sites_solution_primary direct
_audit_creation_date 2017-09-02
_audit_creation_method
;
Olex2 1.2
(compiled 2017.08.10 svn.r3458 for OlexSys, GUI svn.r5381)
;
_cell_angle_alpha 90
_cell_angle_beta 94.4709(10)
_cell_angle_gamma 90
_cell_formula_units_Z 2
_cell_length_a 20.5540(3)
_cell_length_b 16.6389(2)
_cell_length_c 20.6842(2)
_cell_measurement_reflns_used 13246
_cell_measurement_temperature 150.00(10)
_cell_measurement_theta_max 72.5950
_cell_measurement_theta_min 2.1730
_cell_volume 7052.39(15)
_computing_cell_refinement 'CrysAlisPro 1.171.39.7b (Rigaku OD, 2015)'
_computing_data_collection 'CrysAlisPro 1.171.39.7b (Rigaku OD, 2015)'
_computing_data_reduction 'CrysAlisPro 1.171.39.7b (Rigaku OD, 2015)'
_computing_molecular_graphics 'Olex2 (Dolomanov et al., 2009)'
_computing_publication_material 'Olex2 (Dolomanov et al., 2009)'
_computing_structure_refinement 'ShelXL (Sheldrick, 2015)'
_computing_structure_solution 'ShelXS (Sheldrick, 2008)'
_diffrn_ambient_environment N~2~
_diffrn_ambient_temperature 150.00(10)
_diffrn_detector 'CCD plate'
_diffrn_measured_fraction_theta_full 0.739
_diffrn_measured_fraction_theta_max 0.926
_diffrn_measurement_details
;
List of Runs (angles in degrees, time in seconds):

  # Type    Start    End  Width  t~exp~   \w     \q     \k     \f   Frames
--------------------------------------------------------------------------
  1  \w    -43.00  24.00   0.50    1.01    --   45.50  19.00  30.00  134
  2  \w     27.00  77.00   0.50    1.01    --   45.50  19.00  30.00  100
  3  \w     89.00 134.00   0.50    1.01    --   45.50  19.00  30.00   90
  4  \w     95.00 120.00   0.50    1.01    --   45.50  82.00 -30.00   50
  5  \w     95.00 130.00   0.50    1.01    --   45.50  82.00  90.00   70
  6  \w     90.00 173.00   0.50    2.50    --  100.10  77.00 -60.00  166
  7  \w    146.00 183.00   0.50    2.50    --  100.10  45.00  30.00   74
  8  \w    111.00 137.00   0.50    2.50    --  100.10 -61.00  90.00   52
  9  \w     82.00 124.00   0.50    2.50    --  100.10  45.00  30.00   84
 10  \w     33.00  73.00   0.50    2.50    --  100.10 -61.00  90.00   80
 11  \w     16.00 140.00   0.50    2.50    --  100.10 -77.00 -60.00  248
;
_diffrn_measurement_device 'four-circle diffractometer'
_diffrn_measurement_device_type 'XtaLAB Pro: Kappa single'
_diffrn_measurement_method '\w scans'
_diffrn_orient_matrix_type 'CrysAlisPro convention (1999,Acta A55,543-557)'
_diffrn_orient_matrix_UB_11 0.0346427000
_diffrn_orient_matrix_UB_12 0.0270877000
_diffrn_orient_matrix_UB_13 0.0650503000
_diffrn_orient_matrix_UB_21 0.0361829000
_diffrn_orient_matrix_UB_22 0.0657537000
_diffrn_orient_matrix_UB_23 -0.0354468000
_diffrn_orient_matrix_UB_31 -0.0561001000
_diffrn_orient_matrix_UB_32 0.0592320000
_diffrn_orient_matrix_UB_33 0.0096091000
_diffrn_radiation_monochromator graphite
_diffrn_radiation_probe x-ray
_diffrn_radiation_type CuK\a
_diffrn_radiation_wavelength 1.54184
_diffrn_reflns_av_R_equivalents 0.0299
_diffrn_reflns_av_unetI/netI 0.0468
_diffrn_reflns_Laue_measured_fraction_full 0.739
_diffrn_reflns_Laue_measured_fraction_max 0.926
_diffrn_reflns_limit_h_max 17
_diffrn_reflns_limit_h_min -22
_diffrn_reflns_limit_k_max 18
_diffrn_reflns_limit_k_min -16
_diffrn_reflns_limit_l_max 22
_diffrn_reflns_limit_l_min -22
_diffrn_reflns_number 21235
_diffrn_reflns_point_group_measured_fraction_full 0.577
_diffrn_reflns_point_group_measured_fraction_max 0.725
_diffrn_reflns_theta_full 67.684
_diffrn_reflns_theta_max 58.997
_diffrn_reflns_theta_min 2.156
_diffrn_source 'fine-focus sealed X-ray tube'
_diffrn_source_type 'Enhance (Cu) X-ray Source'
_exptl_absorpt_coefficient_mu 28.019
_exptl_absorpt_correction_T_max 1.00000
_exptl_absorpt_correction_T_min 0.70636
_exptl_absorpt_correction_type multi-scan
_exptl_absorpt_process_details
;
CrysAlisPro 1.171.39.7b (Rigaku Oxford Diffraction, 2015)
Empirical absorption correction using spherical harmonics,
 implemented in SCALE3 ABSPACK scaling algorithm.
;
_exptl_crystal_colour colourless
_exptl_crystal_density_diffrn 2.323
_exptl_crystal_description block
_exptl_crystal_F_000 4768
_exptl_crystal_size_max 0.2
_exptl_crystal_size_mid 0.1
_exptl_crystal_size_min 0.1
_refine_diff_density_max 1.536
_refine_diff_density_min -1.357
_refine_diff_density_rms 0.160
_refine_ls_abs_structure_details
;
 Flack x determined using 3517 quotients [(I+)-(I-)]/[(I+)+(I-)]
 (Parsons and Flack (2004), Acta Cryst. A60, s61).
;
_refine_ls_abs_structure_Flack 0.046(12)
_refine_ls_extinction_method none
_refine_ls_goodness_of_fit_ref 1.143
_refine_ls_hydrogen_treatment constr
_refine_ls_matrix_type full
_refine_ls_number_parameters 1708
_refine_ls_number_reflns 14721
_refine_ls_number_restraints 378
_refine_ls_restrained_S_all 1.145
_refine_ls_R_factor_all 0.0514
_refine_ls_R_factor_gt 0.0439
_refine_ls_shift/su_max 0.002
_refine_ls_shift/su_mean 0.000
_refine_ls_structure_factor_coef Fsqd
_refine_ls_weighting_details
;
 w=1/[\s^2^(Fo^2^)+(0.0718P)^2^]
 where P=(Fo^2^+2Fc^2^)/3
;
_refine_ls_weighting_scheme calc
_refine_ls_wR_factor_gt 0.1282
_refine_ls_wR_factor_ref 0.1320
_reflns_Friedel_coverage 0.504
_reflns_Friedel_fraction_full 0.402
_reflns_Friedel_fraction_max 0.506
_reflns_number_gt 11965
_reflns_number_total 14721
_reflns_threshold_expression 'I > 2\s(I)'
_cod_data_source_file ja7b12136_si_010.cif
_cod_data_source_block hy
_cod_database_code 4126965
_shelxl_version_number 2013-2
_chemical_oxdiff_formula 'C H O N Ag S'
_chemical_oxdiff_usercomment st
_shelx_space_group_comment
;
The symmetry employed for this shelxl refinement is uniquely defined
by the following loop, which should always be used as a source of
symmetry information in preference to the above space-group names.
They are only intended as comments.
;
_reflns_odcompleteness_completeness 89.82
_reflns_odcompleteness_iscentric 1
_reflns_odcompleteness_theta 66.97
_olex2_refinement_description
;
1. Fixed Uiso
 At 1.2 times of:
  All C(H) groups, All C(H,H) groups, All N(H) groups
 At 1.5 times of:
  All C(H,H,H) groups, All O(H,H) groups
2. Restrained distances
 O15b-N4b
 1.25 with sigma of 0.01
 O15a-N4a
 1.25 with sigma of 0.01
 N9-C26
 1.45 with sigma of 0.01
 H9-H23
 2 with sigma of 0.01
 O11a-O12a \\sim O12a-O10a
 with sigma of 0.01
 O10a-O12a \\sim O12a-O11a
 with sigma of 0.01
 O11a-O10a \\sim O10a-O12a
 with sigma of 0.01
 O14a-N4a \\sim O13a-N4a \\sim O15a-N4a \\sim O15b-N4b \\sim O13b-N4b \\sim
O14b-N4b
 with sigma of 0.01
 N10-C28 \\sim N10-C31 \\sim C28-C29
 with sigma of 0.01
 N10-C28 \\sim C28-C29 \\sim N10-C31
 with sigma of 0.01
 C61a-C58 \\sim C58-C61b \\sim C59a-C58 \\sim C58-C59b \\sim C60a-C58 \\sim
C60b-C58
 with sigma of 0.01
 N9-C23 \\sim N9-C26
 with sigma of 0.01
3. Uiso/Uaniso restraints and constraints
O12b \\sim O11a \\sim O11b \\sim O10a \\sim O10b \\sim O12a: within 2A with
sigma of 0.01 and sigma for terminal atoms of 0.02
O14a \\sim O13a \\sim O15a \\sim O15b \\sim O13b \\sim O14b: within 2A with
sigma of 0.01 and sigma for terminal atoms of 0.02
O14a \\sim N4a \\sim O13a \\sim O15b \\sim N4b \\sim O13b \\sim O14b \\sim
O15a: within 2A with sigma of 0.005 and sigma for terminal atoms of 0.01
O22 \\sim C17 \\sim O23: within 2A with sigma of 0.01 and sigma for terminal
atoms of 0.02
C32 \\sim O28 \\sim O29: within 2A with sigma of 0.01 and sigma for terminal
atoms of 0.02
O18 \\sim C7 \\sim O19: within 2A with sigma of 0.01 and sigma for terminal
atoms of 0.02
C3 \\sim C2: within 2A with sigma of 0.01 and sigma for terminal atoms of 0.02
C37 \\sim O31: within 2A with sigma of 0.01 and sigma for terminal atoms of 0.02
C60a \\sim C60b \\sim C61a \\sim C61b \\sim C59a \\sim C59b: within 2A with
sigma of 0.01 and sigma for terminal atoms of 0.02
Uanis(C57) \\sim Ueq: with sigma of 0.01 and sigma for terminal atoms of 0.02
Uanis(N9) \\sim Ueq, Uanis(C26) \\sim Ueq: with sigma of 0.01 and sigma for
terminal atoms of 0.02
Uanis(N2) \\sim Ueq: with sigma of 0.01 and sigma for terminal atoms of 0.02
Uanis(C19) \\sim Ueq: with sigma of 0.01 and sigma for terminal atoms of 0.02
Uanis(O2) \\sim Ueq: with sigma of 0.01 and sigma for terminal atoms of 0.02
Uanis(C15) \\sim Ueq: with sigma of 0.01 and sigma for terminal atoms of 0.02
Uanis(O1) \\sim Ueq: with sigma of 0.01 and sigma for terminal atoms of 0.02
Uanis(C25) \\sim Ueq: with sigma of 0.01 and sigma for terminal atoms of 0.02
Uanis(C84) \\sim Ueq: with sigma of 0.01 and sigma for terminal atoms of 0.02
Uanis(C72) \\sim Ueq: with sigma of 0.01 and sigma for terminal atoms of 0.02
Uanis(C56) \\sim Ueq: with sigma of 0.01 and sigma for terminal atoms of 0.02
Uanis(C58) \\sim Ueq: with sigma of 0.01 and sigma for terminal atoms of 0.02
Uanis(C1) \\sim Ueq: with sigma of 0.01 and sigma for terminal atoms of 0.02
Uanis(O30) \\sim Ueq: with sigma of 0.01 and sigma for terminal atoms of 0.02
Uanis(C79) \\sim Ueq: with sigma of 0.01 and sigma for terminal atoms of 0.02
Uanis(N4a) \\sim Ueq: with sigma of 0.01 and sigma for terminal atoms of 0.02
Uanis(C29) \\sim Ueq: with sigma of 0.01 and sigma for terminal atoms of 0.02
Uanis(C31) \\sim Ueq: with sigma of 0.01 and sigma for terminal atoms of 0.02
Uanis(O32) \\sim Ueq: with sigma of 0.01 and sigma for terminal atoms of 0.02
Uanis(O34) \\sim Ueq: with sigma of 0.01 and sigma for terminal atoms of 0.02
4. Others
 Sof(C60b)=Sof(H60d)=Sof(H60e)=Sof(H60f)=Sof(C61b)=Sof(H61d)=Sof(H61e)=
 Sof(H61f)=Sof(C59b)=Sof(H59d)=Sof(H59e)=Sof(H59f)=1-FVAR(1)
 Sof(C61a)=Sof(H61a)=Sof(H61b)=Sof(H61c)=Sof(C60a)=Sof(H60a)=Sof(H60b)=
 Sof(H60c)=Sof(C59a)=Sof(H59a)=Sof(H59b)=Sof(H59c)=FVAR(1)
 Sof(Ag1b)=1-FVAR(2)
 Sof(Ag20)=FVAR(2)
 Sof(O12b)=Sof(O11b)=Sof(O10b)=1-FVAR(3)
 Sof(O10a)=Sof(O12a)=Sof(O11a)=FVAR(3)
 Sof(O14b)=Sof(N4b)=Sof(O13b)=Sof(O15b)=1-FVAR(4)
 Sof(O15a)=Sof(O13a)=Sof(O14a)=Sof(N4a)=FVAR(4)
5.a Riding coordinates:
 C59b(H59d,H59e,H59f)
5.b Free rotating group:
 O33(H33a,H33b), O35(H35c,H35d)
5.c Rotating group:
 O32(H32a,H32b)
5.d Ternary CH refined with riding coordinates:
 C38(H38), C3(H3), N12(H12), N6(H6), N5(H5), N7(H7), N11(H11), C28(H28),
 N9(H9), C13(H13), N10(H10), C33(H33), C18(H18), N8(H8), C23(H23), C8(H8a)
5.e Secondary CH2 refined with riding coordinates:
 C29(H29a,H29b), C14(H14a,H14b), C11(H11a,H11b), C26(H26a,H26b), C41(H41a,
 H41b), C6(H6a,H6b), C35(H35a,H35b), C4(H4a,H4b), C20(H20a,H20b), C34(H34a,
 H34b), C10(H10a,H10b), C25(H25a,H25b), C36(H36a,H36b), C39(H39a,H39b), C9(H9a,
 H9b), C21(H21a,H21b), C40(H40a,H40b), C16(H16a,H16b), C24(H24a,H24b), C19(H19a,
 H19b), C5(H5a,H5b), C15(H15a,H15b), C31(H31a,H31b)
5.f Idealised Me refined as rotating group:
 C68(H68a,H68b,H68c), C77(H77a,H77b,H77c), C72(H72a,H72b,H72c), C69(H69a,H69b,
 H69c), C80(H80a,H80b,H80c), C53(H53a,H53b,H53c), C46(H46a,H46b,H46c), C55(H55a,
 H55b,H55c), C67(H67a,H67b,H67c), C81(H81a,H81b,H81c), C64(H64a,H64b,H64c),
 C48(H48a,H48b,H48c), C63(H63a,H63b,H63c), C49(H49a,H49b,H49c), C79(H79a,H79b,
 H79c), C43(H43a,H43b,H43c), C76(H76a,H76b,H76c), C73(H73a,H73b,H73c), C51(H51a,
 H51b,H51c), C61a(H61a,H61b,H61c), C44(H44a,H44b,H44c), C65(H65a,H65b,H65c),
 C57(H57a,H57b,H57c), C45(H45a,H45b,H45c), C60a(H60a,H60b,H60c), C75(H75a,H75b,
 H75c), C52(H52a,H52b,H52c), C83(H83a,H83b,H83c), C89(H89a,H89b,H89c), C87(H87a,
 H87b,H87c), C85(H85a,H85b,H85c), C71(H71a,H71b,H71c), C59a(H59a,H59b,H59c),
 C56(H56a,H56b,H56c), C60b(H60d,H60e,H60f), C61b(H61d,H61e,H61f)
;
_olex2_submission_special_instructions 'No special instructions were received'
_oxdiff_exptl_absorpt_empirical_details
;
Empirical correction (ABSPACK) includes:
- Absorption correction using spherical harmonics
- Frame scaling
- Detector area scaling
;
_oxdiff_exptl_absorpt_empirical_full_max 1.278
_oxdiff_exptl_absorpt_empirical_full_min 0.764

loop_
_space_group_symop_operation_xyz
'x, y, z'
'-x, y+1/2, -z'

loop_
_atom_site_label
_atom_site_type_symbol
_atom_site_fract_x
_atom_site_fract_y
_atom_site_fract_z
_atom_site_U_iso_or_equiv
_atom_site_adp_type
_atom_site_occupancy
_atom_site_site_symmetry_order
_atom_site_calc_flag
_atom_site_refinement_flags_posn
_atom_site_refinement_flags_adp
_atom_site_refinement_flags_occupancy
_atom_site_disorder_assembly
_atom_site_disorder_group
Ag5 Ag 0.87666(6) 0.45579(10) 0.16104(5) 0.0305(3) Uani 1 1 d . . . . .
Ag6 Ag 0.98736(7) 0.54544(8) 0.23888(7) 0.0316(3) Uani 1 1 d . . . . .
Ag2 Ag 0.63134(8) 0.56135(9) 0.16851(7) 0.0356(4) Uani 1 1 d . . . . .
Ag17 Ag 0.61778(6) 0.45504(10) 0.33206(5) 0.0325(3) Uani 1 1 d . . . . .
Ag18 Ag 0.85827(8) 0.56383(9) 0.32430(8) 0.0409(4) Uani 1 1 d . . . . .
Ag15 Ag 0.90333(8) 0.70059(9) 0.24701(8) 0.0353(4) Uani 1 1 d . . . . .
Ag3 Ag 0.62995(7) 0.35171(8) 0.16804(7) 0.0318(3) Uani 1 1 d . . . . .
Ag14 Ag 0.74662(8) 0.78148(10) 0.24496(8) 0.0443(4) Uani 1 1 d . . . . .
Ag13 Ag 0.58791(8) 0.69866(9) 0.24774(7) 0.0349(4) Uani 1 1 d . . . . .
Ag4 Ag 0.77688(8) 0.28482(12) 0.15565(8) 0.0415(4) Uani 1 1 d . . . . .
Ag12 Ag 0.50374(7) 0.54295(8) 0.25668(7) 0.0298(3) Uani 1 1 d . . . . .
Ag19 Ag 0.86104(7) 0.35148(9) 0.32592(7) 0.0346(4) Uani 1 1 d . . . . .
Ag1 Ag 0.77624(8) 0.62587(10) 0.16021(8) 0.0405(4) Uani 1 1 d . . . . .
Ag10 Ag 0.59924(7) 0.21250(8) 0.25259(7) 0.0297(3) Uani 1 1 d . . . . .
Ag7 Ag 0.97884(7) 0.36417(9) 0.24533(7) 0.0308(4) Uani 1 1 d . . . . .
Ag11 Ag 0.51515(6) 0.36039(8) 0.25129(7) 0.0276(3) Uani 1 1 d . . . . .
Ag9 Ag 0.74718(7) 0.13996(10) 0.24788(7) 0.0359(4) Uani 1 1 d . . . . .
Ag8 Ag 0.89393(7) 0.21303(8) 0.24463(7) 0.0291(3) Uani 1 1 d . . . . .
Ag20 Ag 0.7174(2) 0.2834(5) 0.3372(5) 0.0313(16) Uani 0.60(3) 1 d . . P A 1
Ag16 Ag 0.71451(9) 0.62814(12) 0.33438(9) 0.0513(5) Uani 1 1 d . . . . .
S3 S 0.9410(2) 0.4596(3) 0.33080(17) 0.0311(9) Uani 1 1 d . . . . .
S8 S 0.5460(2) 0.4580(3) 0.16419(16) 0.0285(8) Uani 1 1 d . . . . .
Ag28 Ag 1.02920(7) 0.88635(9) 0.25378(7) 0.0372(3) Uani 1 1 d . . . . .
S10 S 0.8925(2) 0.6001(3) 0.1566(2) 0.0244(10) Uani 1 1 d . . . . .
S5 S 0.6044(2) 0.3117(3) 0.3426(2) 0.0268(10) Uani 1 1 d . . . . .
S1 S 0.5994(2) 0.5979(3) 0.3380(2) 0.0236(10) Uani 1 1 d . . . . .
S6 S 0.8922(2) 0.3123(3) 0.1540(2) 0.0261(10) Uani 1 1 d . . . . .
S7 S 0.6748(2) 0.2111(3) 0.1658(2) 0.0250(10) Uani 1 1 d . . . . .
S2 S 0.8155(2) 0.7006(3) 0.3280(2) 0.0272(10) Uani 1 1 d . . . . .
S4 S 0.8173(2) 0.2107(3) 0.3315(2) 0.0287(11) Uani 1 1 d . . . . .
S9 S 0.6741(2) 0.6991(3) 0.1661(2) 0.0264(10) Uani 1 1 d . . . . .
Ag2A Ag 0.46263(7) 0.88469(9) 0.24622(7) 0.0396(4) Uani 1 1 d . . . . .
Ag0A Ag 0.33087(7) 0.25692(10) 0.27625(7) 0.0432(4) Uani 1 1 d . . . . .
Ag1A Ag 1.16501(8) 0.26653(12) 0.22973(8) 0.0569(6) Uani 1 1 d . . . . .
O2 O 0.6858(9) 0.4661(16) 0.2398(9) 0.094(6) Uani 1 1 d . U . . .
C1 C 0.7462(7) 0.4481(13) 0.2444(7) 0.025(4) Uani 1 1 d . U . . .
O3 O 0.7572(9) 0.3733(11) 0.2481(7) 0.073(6) Uani 1 1 d . . . . .
O1 O 0.7913(9) 0.4947(13) 0.2318(8) 0.080(5) Uani 1 1 d . U . . .
N1 N 0.7357(8) 0.4489(15) 0.0654(7) 0.049(5) Uani 1 1 d . . . . .
O4 O 0.7088(8) 0.3833(12) 0.0805(8) 0.063(5) Uani 1 1 d . . . . .
O6 O 0.7050(10) 0.5156(12) 0.0703(10) 0.073(5) Uani 1 1 d . . . . .
O5 O 0.7896(8) 0.4502(14) 0.0501(8) 0.071(5) Uani 1 1 d . . . . .
C78 C 0.9252(10) 0.6399(12) 0.0810(10) 0.037(5) Uani 1 1 d . . . . .
C70 C 0.4943(10) 0.4557(15) 0.0872(7) 0.042(5) Uani 1 1 d . . . . .
C54 C 0.8433(11) 0.7593(12) 0.4021(8) 0.034(5) Uani 1 1 d . . . . .
C62 C 0.9314(9) 0.2770(12) 0.0816(8) 0.027(4) Uani 1 1 d . . . . .
C42 C 0.5678(10) 0.2808(13) 0.4171(8) 0.034(5) Uani 1 1 d . . . . .
C68 C 0.6197(11) 0.0705(12) 0.1208(11) 0.045(6) Uani 1 1 d . . . . .
H68A H 0.6508 0.0511 0.1542 0.067 Uiso 1 1 calc GR . . . .
H68B H 0.6144 0.0316 0.0866 0.067 Uiso 1 1 calc GR . . . .
H68C H 0.5785 0.0791 0.1387 0.067 Uiso 1 1 calc GR . . . .
C74 C 0.6458(10) 0.7580(11) 0.0922(9) 0.031(5) Uani 1 1 d . . . . .
C58 C 0.5686(8) 0.6367(10) 0.4153(8) 0.030(4) Uani 1 1 d D U . . .
C66 C 0.6435(10) 0.1483(13) 0.0944(9) 0.033(5) Uani 1 1 d . . . . .
C77 C 0.5866(13) 0.7140(16) 0.0602(12) 0.061(7) Uani 1 1 d . . . . .
H77A H 0.6000 0.6632 0.0438 0.092 Uiso 1 1 calc GR . . . .
H77B H 0.5672 0.7459 0.0252 0.092 Uiso 1 1 calc GR . . . .
H77C H 0.5553 0.7053 0.0916 0.092 Uiso 1 1 calc GR . . . .
C72 C 0.4535(14) 0.3788(17) 0.0863(14) 0.075(8) Uani 1 1 d . U . . .
H72A H 0.4817 0.3332 0.0938 0.113 Uiso 1 1 calc GR . . . .
H72B H 0.4294 0.3734 0.0448 0.113 Uiso 1 1 calc GR . . . .
H72C H 0.4236 0.3814 0.1197 0.113 Uiso 1 1 calc GR . . . .
C69 C 0.5862(10) 0.1943(13) 0.0607(10) 0.041(5) Uani 1 1 d . . . . .
H69A H 0.5545 0.2054 0.0913 0.061 Uiso 1 1 calc GR . . . .
H69B H 0.5665 0.1625 0.0258 0.061 Uiso 1 1 calc GR . . . .
H69C H 0.6016 0.2440 0.0439 0.061 Uiso 1 1 calc GR . . . .
C50 C 0.9904(9) 0.4595(15) 0.4100(7) 0.039(4) Uani 1 1 d . . . . .
C47 C 0.8484(11) 0.1472(13) 0.4025(10) 0.039(5) Uani 1 1 d . . . . .
C80 C 0.8751(14) 0.6922(18) 0.0457(12) 0.068(8) Uani 1 1 d . . . . .
H80A H 0.8943 0.7198 0.0112 0.103 Uiso 1 1 calc GR . . . .
H80B H 0.8593 0.7308 0.0753 0.103 Uiso 1 1 calc GR . . . .
H80C H 0.8395 0.6596 0.0281 0.103 Uiso 1 1 calc GR . . . .
C53 C 1.0265(13) 0.3834(16) 0.4166(13) 0.064(7) Uani 1 1 d . . . . .
H53A H 0.9966 0.3392 0.4103 0.096 Uiso 1 1 calc GR . . . .
H53B H 1.0485 0.3801 0.4592 0.096 Uiso 1 1 calc GR . . . .
H53C H 1.0579 0.3810 0.3848 0.096 Uiso 1 1 calc GR . . . .
C46 C 0.7951(12) 0.1402(14) 0.4460(9) 0.049(6) Uani 1 1 d . . . . .
H46A H 0.7802 0.1929 0.4567 0.074 Uiso 1 1 calc GR . . . .
H46B H 0.8107 0.1127 0.4849 0.074 Uiso 1 1 calc GR . . . .
H46C H 0.7596 0.1104 0.4246 0.074 Uiso 1 1 calc GR . . . .
C55 C 0.9043(13) 0.7162(18) 0.4329(13) 0.069(8) Uani 1 1 d . . . . .
H55A H 0.8928 0.6629 0.4456 0.103 Uiso 1 1 calc GR . . . .
H55B H 0.9214 0.7456 0.4704 0.103 Uiso 1 1 calc GR . . . .
H55C H 0.9367 0.7133 0.4020 0.103 Uiso 1 1 calc GR . . . .
C67 C 0.6986(10) 0.1378(15) 0.0522(10) 0.044(5) Uani 1 1 d . . . . .
H67A H 0.7149 0.1895 0.0409 0.065 Uiso 1 1 calc GR . . . .
H67B H 0.6834 0.1095 0.0135 0.065 Uiso 1 1 calc GR . . . .
H67C H 0.7329 0.1075 0.0751 0.065 Uiso 1 1 calc GR . . . .
C81 C 0.9473(14) 0.5689(15) 0.0420(11) 0.059(7) Uani 1 1 d . . . . .
H81A H 0.9923 0.5576 0.0544 0.089 Uiso 1 1 calc GR . . . .
H81B H 0.9421 0.5815 -0.0034 0.089 Uiso 1 1 calc GR . . . .
H81C H 0.9213 0.5226 0.0505 0.089 Uiso 1 1 calc GR . . . .
C64 C 0.9885(10) 0.2240(14) 0.1039(10) 0.044(6) Uani 1 1 d . . . . .
H64A H 1.0184 0.2537 0.1328 0.066 Uiso 1 1 calc GR . . . .
H64B H 1.0105 0.2069 0.0669 0.066 Uiso 1 1 calc GR . . . .
H64C H 0.9731 0.1778 0.1259 0.066 Uiso 1 1 calc GR . . . .
C48 C 0.9097(11) 0.1917(14) 0.4340(10) 0.045(6) Uani 1 1 d . . . . .
H48A H 0.9441 0.1895 0.4052 0.068 Uiso 1 1 calc GR . . . .
H48B H 0.9238 0.1663 0.4743 0.068 Uiso 1 1 calc GR . . . .
H48C H 0.8989 0.2468 0.4418 0.068 Uiso 1 1 calc GR . . . .
C63 C 0.9542(11) 0.3495(14) 0.0469(11) 0.048(6) Uani 1 1 d . . . . .
H63A H 0.9173 0.3821 0.0325 0.073 Uiso 1 1 calc GR . . . .
H63B H 0.9765 0.3327 0.0100 0.073 Uiso 1 1 calc GR . . . .
H63C H 0.9835 0.3801 0.0757 0.073 Uiso 1 1 calc GR . . . .
C49 C 0.8711(14) 0.0666(13) 0.3750(10) 0.056(7) Uani 1 1 d . . . . .
H49A H 0.8338 0.0369 0.3571 0.084 Uiso 1 1 calc GR . . . .
H49B H 0.8936 0.0359 0.4091 0.084 Uiso 1 1 calc GR . . . .
H49C H 0.8999 0.0768 0.3416 0.084 Uiso 1 1 calc GR . . . .
C79 C 0.9851(13) 0.6902(16) 0.1031(12) 0.059(7) Uani 1 1 d . U . . .
H79A H 0.9729 0.7458 0.1052 0.089 Uiso 1 1 calc GR . . . .
H79B H 1.0178 0.6839 0.0728 0.089 Uiso 1 1 calc GR . . . .
H79C H 1.0022 0.6725 0.1453 0.089 Uiso 1 1 calc GR . . . .
C43 C 0.5414(12) 0.3522(14) 0.4510(10) 0.051(6) Uani 1 1 d . . . . .
H43A H 0.5770 0.3833 0.4708 0.076 Uiso 1 1 calc GR . . . .
H43B H 0.5142 0.3341 0.4838 0.076 Uiso 1 1 calc GR . . . .
H43C H 0.5161 0.3849 0.4201 0.076 Uiso 1 1 calc GR . . . .
C76 C 0.6288(18) 0.8419(15) 0.1145(13) 0.084(10) Uani 1 1 d . . . . .
H76A H 0.5882 0.8403 0.1344 0.126 Uiso 1 1 calc GR . . . .
H76B H 0.6248 0.8774 0.0778 0.126 Uiso 1 1 calc GR . . . .
H76C H 0.6626 0.8610 0.1453 0.126 Uiso 1 1 calc GR . . . .
C73 C 0.4454(13) 0.5274(13) 0.0866(11) 0.055(7) Uani 1 1 d . . . . .
H73A H 0.4184 0.5221 0.1223 0.082 Uiso 1 1 calc GR . . . .
H73B H 0.4184 0.5272 0.0466 0.082 Uiso 1 1 calc GR . . . .
H73C H 0.4692 0.5770 0.0906 0.082 Uiso 1 1 calc GR . . . .
C51 C 1.0336(14) 0.5334(13) 0.4085(10) 0.056(7) Uani 1 1 d . . . . .
H51A H 1.0627 0.5277 0.3747 0.084 Uiso 1 1 calc GR . . . .
H51B H 1.0586 0.5390 0.4495 0.084 Uiso 1 1 calc GR . . . .
H51C H 1.0069 0.5803 0.4005 0.084 Uiso 1 1 calc GR . . . .
C61A C 0.553(2) 0.5652(18) 0.4561(15) 0.054(8) Uani 0.61(2) 1 d D U P B 1
H61A H 0.5169 0.5364 0.4353 0.081 Uiso 0.61(2) 1 calc GR . P B 1
H61B H 0.5422 0.5832 0.4980 0.081 Uiso 0.61(2) 1 calc GR . P B 1
H61C H 0.5905 0.5304 0.4610 0.081 Uiso 0.61(2) 1 calc GR . P B 1
C44 C 0.5070(9) 0.2243(13) 0.3969(11) 0.040(5) Uani 1 1 d . . . . .
H44A H 0.4774 0.2519 0.3662 0.060 Uiso 1 1 calc GR . . . .
H44B H 0.4850 0.2109 0.4347 0.060 Uiso 1 1 calc GR . . . .
H44C H 0.5220 0.1759 0.3775 0.060 Uiso 1 1 calc GR . . . .
C65 C 0.8813(11) 0.2314(14) 0.0370(9) 0.039(5) Uani 1 1 d . . . . .
H65A H 0.8683 0.1835 0.0584 0.059 Uiso 1 1 calc GR . . . .
H65B H 0.9003 0.2173 -0.0023 0.059 Uiso 1 1 calc GR . . . .
H65C H 0.8438 0.2649 0.0271 0.059 Uiso 1 1 calc GR . . . .
C57 C 0.8646(17) 0.8382(17) 0.3779(15) 0.080(9) Uani 1 1 d . U . . .
H57A H 0.8922 0.8299 0.3431 0.121 Uiso 1 1 calc GR . . . .
H57B H 0.8883 0.8668 0.4125 0.121 Uiso 1 1 calc GR . . . .
H57C H 0.8271 0.8689 0.3624 0.121 Uiso 1 1 calc GR . . . .
C45 C 0.6179(11) 0.2332(16) 0.4595(10) 0.051(6) Uani 1 1 d . . . . .
H45A H 0.6326 0.1882 0.4355 0.077 Uiso 1 1 calc GR . . . .
H45B H 0.5983 0.2142 0.4973 0.077 Uiso 1 1 calc GR . . . .
H45C H 0.6544 0.2672 0.4726 0.077 Uiso 1 1 calc GR . . . .
C60A C 0.6200(17) 0.690(2) 0.4487(17) 0.051(8) Uani 0.61(2) 1 d D U P B 1
H60A H 0.6494 0.6582 0.4763 0.077 Uiso 0.61(2) 1 calc GR . P B 1
H60B H 0.5995 0.7295 0.4743 0.077 Uiso 0.61(2) 1 calc GR . P B 1
H60C H 0.6438 0.7167 0.4168 0.077 Uiso 0.61(2) 1 calc GR . P B 1
C75 C 0.7031(13) 0.765(2) 0.0476(10) 0.067(8) Uani 1 1 d . . . . .
H75A H 0.6926 0.8047 0.0146 0.101 Uiso 1 1 calc GR . . . .
H75B H 0.7101 0.7141 0.0276 0.101 Uiso 1 1 calc GR . . . .
H75C H 0.7421 0.7810 0.0730 0.101 Uiso 1 1 calc GR . . . .
O18 O 0.4860(7) 0.7340(8) 0.1999(7) 0.043(3) Uani 1 1 d . U . . .
O29 O 1.0054(6) 0.7362(8) 0.2954(6) 0.036(3) Uani 1 1 d . U . . .
C22 C 1.0283(10) 0.1712(13) 0.2788(9) 0.037(5) Uani 1 1 d . . . . .
O24 O 0.9819(6) 0.1320(7) 0.2543(6) 0.030(3) Uani 1 1 d . . . . .
O26 O 1.0760(6) 0.3716(9) 0.2028(7) 0.046(4) Uani 1 1 d . . . . .
C38 C 0.9007(9) 0.9747(12) 0.1971(9) 0.037(5) Uani 1 1 d . . . . .
H38 H 0.8886 1.0060 0.2345 0.044 Uiso 1 1 calc R . . . .
O20 O 0.4238(9) 0.4946(11) 0.3260(8) 0.061(5) Uani 1 1 d . . . . .
O31 O 0.8124(7) 0.8848(9) 0.2015(7) 0.046(3) Uani 1 1 d . U . . .
O21 O 0.4164(6) 0.3693(9) 0.2919(7) 0.046(4) Uani 1 1 d . . . . .
C17 C 0.4618(10) 0.1691(11) 0.2202(10) 0.036(4) Uani 1 1 d . U . . .
O27 O 1.0675(7) 0.4988(10) 0.1701(7) 0.049(4) Uani 1 1 d . . . . .
O19 O 0.4219(7) 0.6338(8) 0.2275(6) 0.039(3) Uani 1 1 d . U . . .
C3 C 0.5915(8) 0.9705(11) 0.2982(8) 0.031(4) Uani 1 1 d . U . . .
H3 H 0.6002 1.0021 0.2598 0.037 Uiso 1 1 calc R . . . .
O23 O 0.5121(6) 0.1298(8) 0.2444(6) 0.038(3) Uani 1 1 d . U . . .
O16 O 0.6808(7) 0.8844(9) 0.2886(7) 0.050(4) Uani 1 1 d . . . . .
O25 O 1.0261(9) 0.2445(9) 0.2952(8) 0.063(5) Uani 1 1 d . . . . .
C27 C 1.0980(9) 0.4327(11) 0.1797(9) 0.031(5) Uani 1 1 d . . . . .
C32 C 1.0589(10) 0.7055(12) 0.2910(9) 0.032(4) Uani 1 1 d . U . . .
C12 C 0.3991(9) 0.4302(12) 0.3205(9) 0.028(4) Uani 1 1 d . . . . .
N12 N 0.9727(7) 0.9739(8) 0.1944(7) 0.033(4) Uani 1 1 d . . . . .
H12 H 0.9878 1.0268 0.2102 0.039 Uiso 1 1 calc R . . . .
C7 C 0.4321(9) 0.7028(11) 0.2065(9) 0.031(3) Uani 1 1 d . U . . .
N6 N 0.3807(8) 0.8381(9) 0.1832(7) 0.037(4) Uani 1 1 d . . . . .
H6 H 0.3422 0.8596 0.2023 0.044 Uiso 1 1 calc R . . . .
O28 O 1.0702(6) 0.6334(8) 0.2709(6) 0.035(3) Uani 1 1 d . U . . .
O22 O 0.4605(8) 0.2395(8) 0.2077(8) 0.053(4) Uani 1 1 d . U . . .
N5 N 0.5201(8) 0.9729(9) 0.3049(7) 0.041(4) Uani 1 1 d . . . . .
H5 H 0.5046 1.0264 0.2910 0.049 Uiso 1 1 calc R . . . .
C2 C 0.6209(9) 0.8875(12) 0.2906(8) 0.035(4) Uani 1 1 d . U . . .
N7 N 0.3070(7) 0.3387(11) 0.3536(7) 0.038(4) Uani 1 1 d . . . . .
H7 H 0.2593 0.3419 0.3526 0.046 Uiso 1 1 calc R . . . .
O30 O 0.9110(7) 0.8299(8) 0.2045(7) 0.044(3) Uani 1 1 d . U . . .
O17 O 0.5807(7) 0.8285(8) 0.2881(7) 0.043(3) Uani 1 1 d . . . . .
C37 C 0.8745(9) 0.8892(11) 0.2007(9) 0.033(4) Uani 1 1 d . U . . .
N11 N 1.1121(9) 0.8377(10) 0.3179(7) 0.040(4) Uani 1 1 d . . . . .
H11 H 1.1513 0.8583 0.2994 0.048 Uiso 1 1 calc R . . . .
C29 C 1.1696(13) 0.4601(19) 0.0859(9) 0.071(6) Uani 1 1 d D U . . .
H29A H 1.1278 0.4813 0.0689 0.085 Uiso 1 1 calc R . . . .
H29B H 1.2018 0.5026 0.0849 0.085 Uiso 1 1 calc R . . . .
C14 C 0.3387(13) 0.4543(19) 0.4213(10) 0.068(7) Uani 1 1 d . . . . .
H14A H 0.3043 0.4923 0.4286 0.082 Uiso 1 1 calc R . . . .
H14B H 0.3806 0.4801 0.4315 0.082 Uiso 1 1 calc R . . . .
C28 C 1.1652(10) 0.4315(10) 0.1551(9) 0.040(5) Uani 1 1 d D . . . .
H28 H 1.1939 0.4652 0.1837 0.048 Uiso 1 1 calc R . . . .
N9 N 1.1520(10) 0.1782(16) 0.2994(10) 0.086(7) Uani 1 1 d D U . . .
H9 H 1.1761 0.1382 0.2760 0.103 Uiso 1 1 calc DR . . . .
C13 C 0.3325(10) 0.4230(14) 0.3498(10) 0.045(5) Uani 1 1 d . . . . .
H13 H 0.3004 0.4559 0.3242 0.054 Uiso 1 1 calc R . . . .
N10 N 1.1951(8) 0.3483(10) 0.1532(8) 0.047(4) Uani 1 1 d D . . . .
H10 H 1.2425 0.3546 0.1597 0.057 Uiso 1 1 calc R . . . .
C33 C 1.1202(10) 0.7486(12) 0.3183(8) 0.033(4) Uani 1 1 d . . . . .
H33 H 1.1562 0.7347 0.2919 0.039 Uiso 1 1 calc R . . . .
C18 C 0.4038(10) 0.1198(13) 0.2041(11) 0.044(5) Uani 1 1 d . . . . .
H18 H 0.4040 0.0746 0.2345 0.053 Uiso 1 1 calc R . . . .
C11 C 0.3721(13) 0.8644(14) 0.1157(11) 0.062(7) Uani 1 1 d . . . . .
H11A H 0.4134 0.8629 0.0960 0.074 Uiso 1 1 calc R . . . .
H11B H 0.3553 0.9188 0.1131 0.074 Uiso 1 1 calc R . . . .
C26 C 1.1894(14) 0.160(2) 0.3618(11) 0.080(8) Uani 1 1 d D U . . .
H26A H 1.1977 0.2092 0.3860 0.096 Uiso 1 1 calc R . . . .
H26B H 1.2311 0.1364 0.3535 0.096 Uiso 1 1 calc R . . . .
N8 N 0.3395(10) 0.1620(14) 0.2039(9) 0.062(6) Uani 1 1 d . . . . .
H8 H 0.3111 0.1199 0.2193 0.075 Uiso 1 1 calc R . . . .
C23 C 1.0894(9) 0.1267(14) 0.2945(10) 0.048(6) Uani 1 1 d D . . . .
H23 H 1.0935 0.0854 0.2613 0.058 Uiso 1 1 calc DR . . . .
C8 C 0.3704(9) 0.7490(11) 0.1843(9) 0.031(4) Uani 1 1 d . . . . .
H8A H 0.3355 0.7359 0.2122 0.037 Uiso 1 1 calc R . . . .
C41 C 0.9814(12) 0.9735(14) 0.1270(10) 0.058(6) Uani 1 1 d . . . . .
H41A H 0.9952 0.9204 0.1144 0.069 Uiso 1 1 calc R . . . .
H41B H 1.0157 1.0112 0.1182 0.069 Uiso 1 1 calc R . . . .
C6 C 0.5117(11) 0.9659(16) 0.3758(10) 0.058(6) Uani 1 1 d . . . . .
H6A H 0.4749 0.9976 0.3877 0.069 Uiso 1 1 calc R . . . .
H6B H 0.5051 0.9103 0.3879 0.069 Uiso 1 1 calc R . . . .
C35 C 1.1663(14) 0.8075(15) 0.4178(12) 0.064(8) Uani 1 1 d . . . . .
H35A H 1.1654 0.8079 0.4646 0.077 Uiso 1 1 calc R . . . .
H35B H 1.2102 0.8186 0.4062 0.077 Uiso 1 1 calc R . . . .
C4 C 0.6223(12) 1.0150(16) 0.3582(12) 0.059(6) Uani 1 1 d . . . . .
H4A H 0.6651 0.9937 0.3720 0.070 Uiso 1 1 calc R . . . .
H4B H 0.6258 1.0722 0.3503 0.070 Uiso 1 1 calc R . . . .
C20 C 0.3377(16) 0.105(2) 0.1012(12) 0.081(10) Uani 1 1 d . . . . .
H20A H 0.3409 0.1197 0.0561 0.098 Uiso 1 1 calc R . . . .
H20B H 0.3089 0.0594 0.1031 0.098 Uiso 1 1 calc R . . . .
C34 C 1.1397(11) 0.7269(12) 0.3879(10) 0.046(5) Uani 1 1 d . . . . .
H34A H 1.1732 0.6857 0.3906 0.055 Uiso 1 1 calc R . . . .
H34B H 1.1024 0.7080 0.4096 0.055 Uiso 1 1 calc R . . . .
C10 C 0.3237(14) 0.8061(15) 0.0813(11) 0.057(7) Uani 1 1 d . . . . .
H10A H 0.3262 0.8071 0.0347 0.069 Uiso 1 1 calc R . . . .
H10B H 0.2792 0.8173 0.0913 0.069 Uiso 1 1 calc R . . . .
C25 C 1.1526(17) 0.103(2) 0.4007(16) 0.091(10) Uani 1 1 d . U . . .
H25A H 1.1777 0.0544 0.4094 0.109 Uiso 1 1 calc R . . . .
H25B H 1.1438 0.1274 0.4417 0.109 Uiso 1 1 calc R . . . .
C36 C 1.1190(13) 0.8637(12) 0.3868(11) 0.060(7) Uani 1 1 d . . . . .
H36A H 1.1350 0.9185 0.3905 0.072 Uiso 1 1 calc R . . . .
H36B H 1.0776 0.8603 0.4061 0.072 Uiso 1 1 calc R . . . .
C39 C 0.8762(12) 1.0147(16) 0.1356(12) 0.062(7) Uani 1 1 d . . . . .
H39A H 0.8327 0.9956 0.1218 0.074 Uiso 1 1 calc R . . . .
H39B H 0.8742 1.0725 0.1418 0.074 Uiso 1 1 calc R . . . .
C9 C 0.3489(10) 0.7257(12) 0.1114(9) 0.037(5) Uani 1 1 d . . . . .
H9A H 0.3856 0.7055 0.0894 0.045 Uiso 1 1 calc R . . . .
H9B H 0.3147 0.6854 0.1092 0.045 Uiso 1 1 calc R . . . .
C21 C 0.3126(16) 0.1738(19) 0.1374(12) 0.080(9) Uani 1 1 d . . . . .
H21A H 0.3273 0.2245 0.1204 0.096 Uiso 1 1 calc R . . . .
H21B H 0.2653 0.1735 0.1349 0.096 Uiso 1 1 calc R . . . .
C40 C 0.9209(12) 0.9956(18) 0.0874(10) 0.065(7) Uani 1 1 d . . . . .
H40A H 0.9280 1.0416 0.0600 0.078 Uiso 1 1 calc R . . . .
H40B H 0.9049 0.9510 0.0604 0.078 Uiso 1 1 calc R . . . .
C16 C 0.3311(13) 0.3110(15) 0.4191(10) 0.056(6) Uani 1 1 d . . . . .
H16A H 0.3029 0.2690 0.4334 0.068 Uiso 1 1 calc R . . . .
H16B H 0.3747 0.2890 0.4178 0.068 Uiso 1 1 calc R . . . .
C24 C 1.0909(12) 0.0845(15) 0.3624(12) 0.059(7) Uani 1 1 d . . . . .
H24A H 1.0544 0.1029 0.3854 0.071 Uiso 1 1 calc R . . . .
H24B H 1.0869 0.0268 0.3565 0.071 Uiso 1 1 calc R . . . .
C19 C 0.4053(15) 0.086(2) 0.1340(14) 0.085(9) Uani 1 1 d . U . . .
H19A H 0.4392 0.1120 0.1114 0.102 Uiso 1 1 calc R . . . .
H19B H 0.4130 0.0286 0.1347 0.102 Uiso 1 1 calc R . . . .
C5 C 0.5731(15) 0.9972(18) 0.4074(11) 0.077(9) Uani 1 1 d . . . . .
H5A H 0.5914 0.9580 0.4384 0.093 Uiso 1 1 calc R . . . .
H5B H 0.5643 1.0460 0.4308 0.093 Uiso 1 1 calc R . . . .
C15 C 0.3323(15) 0.376(2) 0.4632(14) 0.084(8) Uani 1 1 d . U . . .
H15A H 0.3690 0.3717 0.4953 0.101 Uiso 1 1 calc R . . . .
H15B H 0.2924 0.3780 0.4853 0.101 Uiso 1 1 calc R . . . .
N15 N 0.8599(16) 0.627(2) -0.1356(12) 0.098(9) Uani 1 1 d . . . . .
C52 C 0.9410(12) 0.4689(19) 0.4646(9) 0.067(7) Uani 1 1 d . . . . .
H52A H 0.9149 0.5162 0.4563 0.101 Uiso 1 1 calc GR . . . .
H52B H 0.9650 0.4735 0.5061 0.101 Uiso 1 1 calc GR . . . .
H52C H 0.9131 0.4226 0.4644 0.101 Uiso 1 1 calc GR . . . .
C83 C 0.8251(14) 0.4863(19) -0.1010(11) 0.082(10) Uani 1 1 d . . . . .
H83A H 0.7875 0.4701 -0.1283 0.124 Uiso 1 1 calc GR . . . .
H83B H 0.8140 0.4891 -0.0568 0.124 Uiso 1 1 calc GR . . . .
H83C H 0.8595 0.4478 -0.1044 0.124 Uiso 1 1 calc GR . . . .
N14 N 0.3949(14) 0.8031(17) 0.3518(12) 0.082(8) Uani 1 1 d . . . . .
C89 C 0.6790(14) 0.4758(19) 0.6036(12) 0.079(9) Uani 1 1 d . . . . .
H89A H 0.6907 0.4782 0.5596 0.119 Uiso 1 1 calc GR . . . .
H89B H 0.6451 0.4367 0.6069 0.119 Uiso 1 1 calc GR . . . .
H89C H 0.7164 0.4608 0.6316 0.119 Uiso 1 1 calc GR . . . .
N13 N 0.6384(19) 0.614(2) 0.6332(14) 0.111(11) Uani 1 1 d . . . . .
C88 C 0.6553(16) 0.5557(18) 0.6231(12) 0.067(8) Uani 1 1 d . . . . .
C86 C 0.3620(14) 0.7501(19) 0.3539(11) 0.064(7) Uani 1 1 d . . . . .
C82 C 0.8466(15) 0.564(2) -0.1211(12) 0.071(8) Uani 1 1 d . . . . .
C87 C 0.3274(12) 0.6737(19) 0.3560(12) 0.072(8) Uani 1 1 d . . . . .
H87A H 0.2880 0.6763 0.3278 0.108 Uiso 1 1 calc GR . . . .
H87B H 0.3166 0.6633 0.3995 0.108 Uiso 1 1 calc GR . . . .
H87C H 0.3547 0.6314 0.3419 0.108 Uiso 1 1 calc GR . . . .
C85 C 1.1677(13) 0.6780(19) 0.1471(13) 0.073(8) Uani 1 1 d . . . . .
H85A H 1.1850 0.6715 0.1057 0.109 Uiso 1 1 calc GR . . . .
H85B H 1.1377 0.6351 0.1538 0.109 Uiso 1 1 calc GR . . . .
H85C H 1.2027 0.6768 0.1806 0.109 Uiso 1 1 calc GR . . . .
N16 N 1.1029(14) 0.8117(15) 0.1494(11) 0.085(8) Uani 1 1 d . . . . .
C84 C 1.1329(15) 0.757(2) 0.1490(12) 0.068(7) Uani 1 1 d . U . . .
C71 C 0.5406(12) 0.460(2) 0.0313(10) 0.082(8) Uani 1 1 d . . . . .
H71A H 0.5750 0.4980 0.0427 0.123 Uiso 1 1 calc GR . . . .
H71B H 0.5164 0.4777 -0.0077 0.123 Uiso 1 1 calc GR . . . .
H71C H 0.5590 0.4082 0.0246 0.123 Uiso 1 1 calc GR . . . .
O33 O 0.2976(8) 0.5603(11) 0.2070(8) 0.059(4) Uani 1 1 d . . . . .
H33A H 0.2876 0.5655 0.1666 0.089 Uiso 1 1 d G . . . .
H33B H 0.3082 0.5110 0.2116 0.089 Uiso 1 1 d G . . . .
C59A C 0.5078(15) 0.682(2) 0.3920(16) 0.050(8) Uani 0.61(2) 1 d D U P B 1
H59A H 0.5199 0.7336 0.3750 0.076 Uiso 0.61(2) 1 calc GR . P B 1
H59B H 0.4812 0.6906 0.4275 0.076 Uiso 0.61(2) 1 calc GR . P B 1
H59C H 0.4838 0.6523 0.3585 0.076 Uiso 0.61(2) 1 calc GR . P B 1
O32 O 0.7461(8) 0.0068(10) 0.2449(8) 0.075(6) Uani 1 1 d . U . . .
H32A H 0.7755 -0.0111 0.2211 0.112 Uiso 1 1 d GR . . . .
H32B H 0.7099 -0.0094 0.2252 0.112 Uiso 1 1 d GR . . . .
O35 O 1.1969(8) 0.5668(12) 0.2885(9) 0.065(5) Uani 1 1 d . . . . .
H35C H 1.1771 0.5484 0.3199 0.098 Uiso 1 1 d G . . . .
H35D H 1.1691 0.5809 0.2579 0.098 Uiso 1 1 d G . . . .
N3 N 0.7529(8) 0.4391(14) 0.7503(8) 0.045(5) Uani 1 1 d . . . . .
O7 O 0.7081(8) 0.4769(12) 0.7732(8) 0.068(5) Uani 1 1 d . . . . .
O8 O 0.7986(9) 0.4756(14) 0.7267(8) 0.081(6) Uani 1 1 d . . . . .
O9 O 0.7531(7) 0.3667(17) 0.7483(8) 0.075(6) Uani 1 1 d . . . . .
N2 N 0.7591(8) 0.4537(16) 0.4316(8) 0.052(4) Uani 1 1 d . U . . .
O15A O 1.166(3) 0.403(4) 0.333(2) 0.130(9) Uani 0.56(2) 1 d D U P C 1
O13A O 1.165(3) 0.439(3) 0.444(2) 0.141(9) Uani 0.56(2) 1 d D U P C 1
C56 C 0.7874(15) 0.754(2) 0.4456(15) 0.093(10) Uani 1 1 d . U . . .
H56A H 0.7536 0.7908 0.4304 0.139 Uiso 1 1 calc GR . . . .
H56B H 0.8029 0.7678 0.4892 0.139 Uiso 1 1 calc GR . . . .
H56C H 0.7704 0.7003 0.4447 0.139 Uiso 1 1 calc GR . . . .
O14A O 1.165(3) 0.322(3) 0.418(2) 0.136(10) Uani 0.56(2) 1 d D U P C 1
O34 O 0.3268(11) 0.4035(16) 0.1663(13) 0.113(8) Uani 1 1 d . U . . .
C60B C 0.614(2) 0.602(3) 0.4692(19) 0.048(9) Uani 0.39(2) 1 d D U P B 2
H60D H 0.6141 0.5448 0.4660 0.072 Uiso 0.39(2) 1 calc GR . P B 2
H60E H 0.5993 0.6180 0.5103 0.072 Uiso 0.39(2) 1 calc GR . P B 2
H60F H 0.6573 0.6224 0.4655 0.072 Uiso 0.39(2) 1 calc GR . P B 2
C61B C 0.5033(18) 0.600(3) 0.427(2) 0.049(9) Uani 0.39(2) 1 d D U P B 2
H61D H 0.4858 0.5741 0.3876 0.074 Uiso 0.39(2) 1 calc GR . P B 2
H61E H 0.4739 0.6420 0.4379 0.074 Uiso 0.39(2) 1 calc GR . P B 2
H61F H 0.5084 0.5619 0.4611 0.074 Uiso 0.39(2) 1 calc GR . P B 2
C59B C 0.577(3) 0.7262(15) 0.423(2) 0.051(10) Uani 0.39(2) 1 d D U P B 2
H59D H 0.6029 0.7396 0.4621 0.076 Uiso 0.39(2) 1 d R . P B 2
H59E H 0.5343 0.7494 0.4241 0.076 Uiso 0.39(2) 1 d R . P B 2
H59F H 0.5976 0.7469 0.3864 0.076 Uiso 0.39(2) 1 d R . P B 2
O10A O 0.6990(17) 0.445(2) 0.4449(15) 0.069(7) Uani 0.463(17) 1 d D U P D 1
O12A O 0.7862(18) 0.513(2) 0.429(2) 0.080(9) Uani 0.463(17) 1 d D U P D 1
O11A O 0.7862(16) 0.383(2) 0.4187(14) 0.058(7) Uani 0.463(17) 1 d D U P D 1
Ag1B Ag 0.7266(5) 0.3140(16) 0.3590(10) 0.048(5) Uani 0.40(3) 1 d . . P A 2
O12B O 0.7555(14) 0.466(2) 0.3762(10) 0.062(6) Uani 0.537(17) 1 d . U P D 2
O11B O 0.747(2) 0.398(3) 0.4601(18) 0.088(8) Uani 0.537(17) 1 d . U P A 2
O10B O 0.7665(19) 0.523(2) 0.4706(16) 0.085(8) Uani 0.537(17) 1 d . U P D 2
N4A N 1.171(3) 0.393(3) 0.395(2) 0.136(9) Uani 0.56(2) 1 d D U P C 1
O14B O 1.210(3) 0.541(4) 0.405(3) 0.140(10) Uani 0.44(2) 1 d D U P C 2
N4B N 1.186(4) 0.470(4) 0.410(3) 0.137(9) Uani 0.44(2) 1 d D U P C 2
O13B O 1.179(4) 0.468(5) 0.471(3) 0.142(9) Uani 0.44(2) 1 d D U P C 2
O15B O 1.174(4) 0.433(4) 0.356(3) 0.135(9) Uani 0.44(2) 1 d D U P C 2
C31 C 1.1793(18) 0.322(2) 0.0837(11) 0.099(10) Uani 1 1 d D U . . .
H31A H 1.2079 0.2783 0.0727 0.119 Uiso 1 1 calc R . . . .
H31B H 1.1345 0.3033 0.0773 0.119 Uiso 1 1 calc R . . . .
C30 C 1.189(2) 0.390(3) 0.045(2) 0.131(14) Uiso 1 1 d . . . . .

loop_
_atom_site_aniso_label
_atom_site_aniso_U_11
_atom_site_aniso_U_22
_atom_site_aniso_U_33
_atom_site_aniso_U_23
_atom_site_aniso_U_13
_atom_site_aniso_U_12
Ag5 0.0361(7) 0.0190(6) 0.0376(6) -0.0023(8) 0.0099(5) -0.0003(8)
Ag6 0.0369(8) 0.0206(8) 0.0386(8) -0.0025(6) 0.0114(6) -0.0056(8)
Ag2 0.0490(10) 0.0182(7) 0.0412(8) 0.0041(7) 0.0147(7) -0.0043(8)
Ag17 0.0379(7) 0.0224(6) 0.0382(6) 0.0006(8) 0.0087(5) -0.0006(8)
Ag18 0.0591(11) 0.0232(8) 0.0419(9) -0.0066(8) 0.0143(7) 0.0026(9)
Ag15 0.0454(9) 0.0194(8) 0.0443(9) -0.0074(7) 0.0232(7) -0.0099(8)
Ag3 0.0377(8) 0.0210(7) 0.0381(8) -0.0006(7) 0.0116(6) 0.0007(7)
Ag14 0.0472(11) 0.0212(8) 0.0635(11) -0.0034(9) -0.0029(8) -0.0017(8)
Ag13 0.0456(9) 0.0197(8) 0.0424(9) 0.0055(7) 0.0216(7) 0.0065(8)
Ag4 0.0309(9) 0.0468(10) 0.0484(9) -0.0080(8) 0.0130(7) -0.0068(8)
Ag12 0.0366(8) 0.0194(7) 0.0345(7) 0.0002(6) 0.0104(6) 0.0025(7)
Ag19 0.0395(9) 0.0208(7) 0.0451(9) -0.0037(7) 0.0138(7) -0.0054(8)
Ag1 0.0370(9) 0.0395(10) 0.0471(9) 0.0030(8) 0.0170(7) 0.0082(8)
Ag10 0.0320(8) 0.0221(8) 0.0360(8) -0.0002(6) 0.0104(6) -0.0019(7)
Ag7 0.0273(8) 0.0261(9) 0.0403(8) -0.0045(6) 0.0101(6) -0.0009(7)
Ag11 0.0270(7) 0.0209(8) 0.0360(7) 0.0034(6) 0.0096(5) -0.0030(6)
Ag9 0.0405(9) 0.0248(8) 0.0417(8) 0.0000(7) -0.0019(6) -0.0020(7)
Ag8 0.0327(8) 0.0218(7) 0.0337(8) 0.0002(6) 0.0076(6) 0.0000(7)
Ag20 0.0241(17) 0.034(3) 0.037(3) -0.010(2) 0.0102(14) -0.0003(16)
Ag16 0.0428(10) 0.0585(12) 0.0558(10) -0.0138(10) 0.0233(8) -0.0203(10)
S3 0.047(3) 0.019(2) 0.0292(19) -0.003(2) 0.0126(16) -0.007(3)
S8 0.046(2) 0.0143(19) 0.0262(18) 0.001(2) 0.0091(15) -0.003(3)
Ag28 0.0408(9) 0.0227(7) 0.0477(8) 0.0028(6) 0.0009(6) -0.0022(8)
S10 0.029(3) 0.017(2) 0.028(2) -0.0030(18) 0.0122(19) -0.004(2)
S5 0.028(3) 0.027(3) 0.025(2) 0.0028(19) 0.0068(18) -0.006(2)
S1 0.033(3) 0.016(2) 0.024(2) -0.0040(17) 0.0139(18) 0.0010(19)
S6 0.028(3) 0.026(3) 0.026(2) -0.0029(19) 0.0100(19) 0.003(2)
S7 0.031(3) 0.021(2) 0.024(2) -0.0059(18) 0.0069(18) -0.0037(19)
S2 0.036(3) 0.020(2) 0.027(2) -0.0048(19) 0.0130(19) -0.004(2)
S4 0.037(3) 0.020(2) 0.030(2) 0.0038(19) 0.006(2) -0.005(2)
S9 0.034(3) 0.016(2) 0.032(2) 0.0027(19) 0.0124(19) -0.003(2)
Ag2A 0.0405(9) 0.0226(7) 0.0553(9) -0.0025(6) 0.0008(6) -0.0012(8)
Ag0A 0.0410(9) 0.0404(10) 0.0490(9) -0.0092(7) 0.0084(6) -0.0082(7)
Ag1A 0.0406(10) 0.0685(16) 0.0629(10) 0.0315(10) 0.0131(7) 0.0067(9)
O2 0.083(10) 0.106(11) 0.096(9) 0.039(10) 0.028(8) 0.031(10)
C1 0.015(8) 0.029(9) 0.033(7) -0.005(7) 0.009(6) -0.001(7)
O3 0.139(18) 0.033(10) 0.052(10) -0.010(7) 0.037(10) -0.006(9)
O1 0.083(10) 0.085(10) 0.076(9) -0.023(8) 0.035(8) -0.027(9)
N1 0.041(11) 0.067(15) 0.039(9) 0.002(10) 0.013(7) -0.025(12)
O4 0.066(12) 0.056(11) 0.069(11) -0.005(9) 0.011(8) -0.004(10)
O6 0.081(14) 0.052(12) 0.090(14) 0.004(10) 0.022(10) 0.002(11)
O5 0.061(11) 0.073(12) 0.083(11) 0.009(12) 0.018(8) -0.011(11)
C78 0.044(13) 0.028(12) 0.041(12) 0.014(10) 0.021(9) -0.001(10)
C70 0.080(14) 0.027(10) 0.018(7) -0.003(10) 0.011(8) 0.011(13)
C54 0.061(14) 0.024(11) 0.019(9) -0.010(8) 0.008(8) 0.000(10)
C62 0.036(11) 0.027(11) 0.019(9) -0.009(8) 0.012(7) 0.001(9)
C42 0.043(12) 0.038(12) 0.022(9) -0.003(9) 0.015(8) -0.001(10)
C68 0.055(15) 0.023(11) 0.055(13) -0.016(10) -0.002(10) -0.018(10)
C74 0.045(13) 0.005(9) 0.043(11) 0.000(8) 0.011(9) -0.006(8)
C58 0.037(9) 0.023(8) 0.031(8) -0.017(7) 0.012(7) -0.006(7)
C66 0.039(12) 0.034(12) 0.027(10) -0.014(8) 0.005(8) -0.003(9)
C77 0.072(18) 0.055(17) 0.052(15) 0.023(13) -0.018(12) -0.003(14)
C72 0.084(17) 0.054(14) 0.082(16) -0.006(13) -0.032(13) -0.005(14)
C69 0.044(13) 0.041(13) 0.036(12) -0.008(10) -0.001(9) -0.013(11)
C50 0.056(12) 0.030(10) 0.030(9) 0.008(11) 0.002(7) -0.011(12)
C47 0.044(13) 0.035(13) 0.038(11) 0.011(9) 0.015(9) -0.001(10)
C80 0.09(2) 0.072(19) 0.050(15) 0.032(14) 0.018(13) 0.014(16)
C53 0.081(19) 0.045(15) 0.064(16) 0.002(13) -0.010(13) -0.009(15)
C46 0.084(18) 0.038(13) 0.025(10) 0.015(9) -0.003(10) -0.009(12)
C55 0.07(2) 0.07(2) 0.057(16) -0.024(14) -0.011(13) 0.015(15)
C67 0.037(13) 0.053(15) 0.042(12) -0.010(11) 0.008(9) 0.010(11)
C81 0.086(19) 0.054(16) 0.042(13) -0.006(12) 0.037(12) -0.005(14)
C64 0.040(13) 0.058(15) 0.037(12) -0.020(10) 0.022(9) 0.002(11)
C48 0.055(15) 0.045(14) 0.036(12) 0.010(10) 0.001(10) -0.013(12)
C63 0.058(15) 0.037(13) 0.054(14) -0.001(11) 0.034(11) -0.010(11)
C49 0.11(2) 0.023(12) 0.037(12) 0.018(10) 0.005(12) 0.023(12)
C79 0.075(15) 0.056(14) 0.050(13) -0.001(11) 0.024(11) -0.033(13)
C43 0.068(16) 0.047(14) 0.042(12) -0.011(11) 0.033(11) -0.007(12)
C76 0.17(3) 0.026(14) 0.053(16) 0.009(12) -0.009(17) 0.020(17)
C73 0.10(2) 0.022(11) 0.041(12) -0.001(10) -0.011(12) 0.020(12)
C51 0.11(2) 0.023(12) 0.035(12) -0.011(10) 0.000(12) -0.014(13)
C61A 0.08(2) 0.049(17) 0.038(15) -0.021(14) 0.020(14) -0.007(16)
C44 0.024(11) 0.036(12) 0.061(14) 0.013(10) 0.013(9) -0.016(9)
C65 0.051(14) 0.044(13) 0.023(10) 0.001(9) 0.006(9) -0.003(10)
C57 0.12(2) 0.043(14) 0.080(17) 0.000(13) -0.003(15) -0.009(14)
C45 0.060(15) 0.063(16) 0.031(11) 0.024(11) 0.008(10) 0.002(12)
C60A 0.07(2) 0.045(17) 0.038(16) -0.015(14) 0.009(14) -0.007(16)
C75 0.074(18) 0.10(2) 0.029(11) 0.029(13) 0.010(11) -0.013(16)
O18 0.037(7) 0.034(7) 0.058(8) 0.013(6) 0.009(6) -0.001(6)
O29 0.031(7) 0.030(7) 0.048(7) -0.012(6) 0.011(5) -0.017(6)
C22 0.040(13) 0.037(13) 0.032(11) -0.004(9) -0.004(9) -0.009(10)
O24 0.025(7) 0.014(6) 0.053(8) -0.006(6) 0.008(6) -0.001(5)
O26 0.037(8) 0.032(9) 0.070(10) -0.001(7) 0.014(7) 0.006(7)
C38 0.024(10) 0.033(13) 0.051(11) 0.007(9) -0.005(8) 0.002(9)
O20 0.081(13) 0.047(11) 0.061(10) -0.007(8) 0.044(9) -0.015(9)
O31 0.042(7) 0.032(7) 0.064(8) 0.012(6) 0.010(6) 0.002(6)
O21 0.030(8) 0.040(9) 0.073(10) -0.002(8) 0.032(7) -0.005(6)
C17 0.042(9) 0.013(7) 0.052(8) 0.004(6) -0.001(7) -0.006(7)
O27 0.051(10) 0.043(10) 0.056(9) -0.006(7) 0.023(7) -0.014(8)
O19 0.046(8) 0.026(7) 0.046(7) -0.001(6) 0.009(6) 0.007(6)
C3 0.033(9) 0.025(10) 0.034(8) 0.001(7) 0.007(6) 0.000(8)
O23 0.035(7) 0.020(6) 0.057(7) -0.002(6) 0.001(6) -0.003(5)
O16 0.052(10) 0.023(8) 0.076(10) -0.014(7) 0.017(7) -0.010(7)
O25 0.083(12) 0.022(8) 0.077(11) 0.007(8) -0.038(9) -0.004(8)
C27 0.033(11) 0.017(11) 0.041(10) -0.007(7) -0.010(8) 0.007(8)
C32 0.039(8) 0.024(7) 0.033(7) 0.001(6) 0.009(7) -0.009(7)
C12 0.032(11) 0.022(11) 0.033(10) -0.002(7) 0.017(8) -0.011(8)
N12 0.033(9) 0.013(9) 0.054(9) -0.003(7) 0.009(7) 0.002(6)
C7 0.037(8) 0.019(7) 0.038(7) -0.006(6) 0.014(6) 0.002(7)
N6 0.044(10) 0.020(9) 0.044(9) -0.010(7) -0.008(7) 0.001(8)
O28 0.038(7) 0.030(7) 0.038(6) 0.000(5) 0.007(5) -0.007(6)
O22 0.064(9) 0.018(7) 0.074(9) 0.001(6) -0.020(7) -0.009(7)
N5 0.054(11) 0.016(9) 0.053(9) -0.015(7) 0.004(7) 0.005(8)
C2 0.038(10) 0.034(10) 0.034(8) -0.002(7) 0.006(7) -0.006(9)
N7 0.019(8) 0.059(12) 0.039(9) 0.000(8) 0.016(6) -0.006(8)
O30 0.050(8) 0.017(6) 0.065(8) 0.005(6) 0.009(6) -0.007(6)
O17 0.049(9) 0.019(7) 0.064(9) -0.006(6) 0.023(7) -0.009(7)
C37 0.039(9) 0.012(8) 0.049(9) 0.003(7) 0.011(7) -0.004(8)
N11 0.059(12) 0.026(9) 0.033(9) 0.002(7) -0.009(8) -0.014(8)
C29 0.083(11) 0.069(11) 0.065(10) 0.005(11) 0.029(9) 0.024(11)
C14 0.090(18) 0.061(16) 0.060(13) -0.006(16) 0.047(12) -0.027(18)
C28 0.039(12) 0.030(12) 0.052(12) 0.003(8) 0.017(9) -0.007(9)
N9 0.073(11) 0.102(12) 0.079(11) 0.030(10) -0.015(9) -0.024(10)
C13 0.024(11) 0.054(14) 0.059(13) -0.011(10) 0.013(9) -0.013(9)
N10 0.042(11) 0.049(11) 0.053(10) 0.003(9) 0.019(8) 0.001(9)
C33 0.043(12) 0.029(11) 0.026(9) -0.010(8) 0.005(8) -0.009(9)
C18 0.043(13) 0.027(12) 0.063(14) -0.007(10) 0.005(10) 0.007(10)
C11 0.089(19) 0.040(14) 0.052(14) 0.019(11) -0.017(12) -0.011(13)
C26 0.082(13) 0.085(13) 0.074(12) 0.008(10) -0.001(10) -0.014(11)
N8 0.047(13) 0.083(17) 0.056(12) -0.012(11) -0.006(9) 0.008(11)
C23 0.042(13) 0.057(16) 0.046(12) -0.009(11) 0.002(9) -0.007(12)
C8 0.033(11) 0.027(11) 0.034(10) -0.001(8) 0.005(8) 0.001(9)
C41 0.080(17) 0.037(15) 0.058(13) 0.010(11) 0.018(11) -0.003(12)
C6 0.074(16) 0.036(14) 0.066(13) -0.004(13) 0.024(11) -0.010(14)
C35 0.08(2) 0.050(16) 0.056(15) 0.004(12) -0.015(13) -0.015(14)
C4 0.044(15) 0.051(15) 0.080(17) -0.015(13) -0.003(12) 0.008(12)
C20 0.11(3) 0.09(2) 0.037(14) -0.014(14) -0.009(14) -0.04(2)
C34 0.063(15) 0.024(11) 0.048(12) 0.005(9) -0.011(10) -0.009(10)
C10 0.079(19) 0.058(16) 0.032(12) -0.002(10) -0.008(11) 0.007(13)
C25 0.099(14) 0.080(14) 0.092(14) 0.009(11) -0.005(11) -0.020(11)
C36 0.10(2) 0.019(11) 0.060(14) -0.014(10) -0.023(13) 0.013(12)
C39 0.063(17) 0.045(15) 0.075(17) 0.020(12) -0.015(13) -0.010(13)
C9 0.048(13) 0.029(11) 0.035(11) 0.003(8) 0.001(9) 0.009(9)
C21 0.11(2) 0.07(2) 0.055(16) -0.028(14) -0.013(15) 0.031(17)
C40 0.071(18) 0.09(2) 0.033(12) 0.000(12) 0.002(11) -0.014(14)
C16 0.064(16) 0.056(16) 0.051(13) -0.001(11) 0.011(11) -0.021(12)
C24 0.048(15) 0.043(15) 0.088(18) 0.034(13) 0.010(12) 0.003(11)
C19 0.081(13) 0.088(14) 0.083(12) -0.021(11) -0.003(10) -0.012(11)
C5 0.12(3) 0.068(18) 0.044(14) -0.004(12) -0.002(14) 0.022(18)
C15 0.086(13) 0.087(13) 0.080(12) 0.000(11) 0.011(10) -0.010(11)
N15 0.13(3) 0.11(3) 0.043(13) -0.002(16) -0.004(14) 0.01(2)
C52 0.10(2) 0.07(2) 0.026(10) 0.002(13) 0.021(10) 0.009(17)
C83 0.09(2) 0.11(3) 0.046(14) 0.016(15) 0.000(13) 0.023(18)
N14 0.10(2) 0.08(2) 0.064(15) -0.008(13) 0.011(13) -0.016(16)
C89 0.09(2) 0.10(3) 0.055(14) -0.001(15) 0.012(12) -0.013(18)
N13 0.16(3) 0.08(2) 0.09(2) -0.005(17) -0.029(19) -0.01(2)
C88 0.10(2) 0.046(17) 0.048(14) -0.010(12) -0.005(13) 0.009(16)
C86 0.076(19) 0.08(2) 0.036(12) -0.018(13) -0.008(11) -0.015(17)
C82 0.08(2) 0.08(2) 0.045(15) 0.024(15) 0.002(13) -0.004(18)
C87 0.039(15) 0.11(3) 0.065(16) -0.026(16) 0.004(11) -0.006(15)
C85 0.055(17) 0.10(2) 0.066(16) 0.019(15) 0.003(12) 0.015(16)
N16 0.12(2) 0.062(16) 0.067(15) -0.001(12) -0.005(14) 0.032(16)
C84 0.071(12) 0.081(13) 0.051(10) 0.009(10) -0.001(9) -0.002(11)
C71 0.094(19) 0.11(2) 0.041(12) 0.002(19) 0.020(11) 0.02(2)
O33 0.049(10) 0.077(13) 0.051(9) -0.001(8) -0.004(7) -0.023(9)
C59A 0.055(19) 0.059(18) 0.040(16) -0.011(14) 0.020(14) 0.012(16)
O32 0.070(12) 0.015(8) 0.143(15) -0.009(8) 0.035(11) 0.006(7)
O35 0.053(10) 0.065(13) 0.076(12) 0.000(10) -0.004(8) 0.009(9)
N3 0.032(11) 0.061(18) 0.043(10) 0.012(9) 0.002(8) -0.002(10)
O7 0.043(10) 0.094(16) 0.071(10) 0.010(10) 0.025(8) 0.016(10)
O8 0.070(12) 0.107(19) 0.070(10) 0.001(11) 0.029(9) -0.023(12)
O9 0.050(11) 0.10(2) 0.071(12) 0.016(11) 0.014(8) -0.008(10)
N2 0.049(9) 0.059(9) 0.050(9) -0.003(9) 0.018(7) -0.010(9)
O15A 0.145(13) 0.119(16) 0.129(15) -0.009(13) 0.026(13) 0.005(13)
O13A 0.155(13) 0.126(15) 0.143(15) -0.011(12) 0.019(13) 0.009(13)
C56 0.091(18) 0.11(2) 0.081(16) -0.036(16) 0.021(14) 0.002(16)
O14A 0.156(16) 0.126(18) 0.127(17) -0.007(15) 0.022(15) 0.004(16)
O34 0.077(13) 0.107(16) 0.156(17) -0.021(14) 0.026(12) -0.016(12)
C60B 0.06(2) 0.048(19) 0.034(18) -0.008(16) 0.018(17) -0.007(18)
C61B 0.07(2) 0.05(2) 0.032(18) -0.020(16) 0.027(16) -0.010(18)
C59B 0.07(2) 0.05(2) 0.031(18) -0.005(17) 0.028(17) -0.009(18)
O10A 0.102(17) 0.064(16) 0.046(12) -0.011(13) 0.034(12) -0.025(15)
O12A 0.11(2) 0.074(18) 0.061(17) -0.016(16) 0.037(16) -0.029(18)
O11A 0.091(18) 0.051(16) 0.033(13) -0.025(13) 0.019(13) 0.002(15)
Ag1B 0.033(3) 0.065(9) 0.048(6) 0.014(7) 0.016(3) 0.011(4)
O12B 0.101(15) 0.063(14) 0.025(10) -0.006(12) 0.022(10) -0.039(14)
O11B 0.12(2) 0.075(18) 0.067(16) -0.005(16) 0.011(15) -0.017(17)
O10B 0.118(19) 0.083(17) 0.061(15) -0.025(15) 0.054(14) -0.029(17)
N4A 0.150(12) 0.124(14) 0.136(13) -0.010(10) 0.021(11) 0.006(11)
O14B 0.156(15) 0.124(17) 0.143(16) -0.008(14) 0.024(15) 0.009(15)
N4B 0.152(12) 0.124(14) 0.138(13) -0.010(11) 0.022(11) 0.006(12)
O13B 0.158(14) 0.125(16) 0.145(15) -0.010(14) 0.020(14) 0.008(14)
O15B 0.148(13) 0.124(15) 0.134(14) -0.010(12) 0.024(13) 0.005(13)
C31 0.108(15) 0.105(15) 0.086(13) -0.006(11) 0.014(11) 0.018(12)

loop_
_atom_type_symbol
_atom_type_description
_atom_type_scat_dispersion_real
_atom_type_scat_dispersion_imag
_atom_type_scat_source
C C 0.0181 0.0091 'International Tables Vol C Tables 4.2.6.8 and 6.1.1.4'
H H 0.0000 0.0000 'International Tables Vol C Tables 4.2.6.8 and 6.1.1.4'
Ag Ag 0.1306 4.2820 'International Tables Vol C Tables 4.2.6.8 and 6.1.1.4'
N N 0.0311 0.0180 'International Tables Vol C Tables 4.2.6.8 and 6.1.1.4'
O O 0.0492 0.0322 'International Tables Vol C Tables 4.2.6.8 and 6.1.1.4'
S S 0.3331 0.5567 'International Tables Vol C Tables 4.2.6.8 and 6.1.1.4'

loop_
_geom_angle_atom_site_label_1
_geom_angle_atom_site_label_2
_geom_angle_atom_site_label_3
_geom_angle
Ag7 Ag5 Ag6 59.41(4)
S10 Ag5 Ag6 56.12(12)
S10 Ag5 Ag7 115.47(12)
S10 Ag5 O1 82.3(5)
S6 Ag5 Ag6 114.57(13)
S6 Ag5 Ag7 56.55(12)
S6 Ag5 S10 163.27(14)
S6 Ag5 O1 113.6(5)
O1 Ag5 Ag6 95.4(4)
O1 Ag5 Ag7 106.5(5)
Ag5 Ag6 Ag18 74.51(5)
Ag5 Ag6 Ag15 92.27(6)
Ag15 Ag6 Ag18 54.90(4)
Ag7 Ag6 Ag5 59.70(5)
Ag7 Ag6 Ag18 90.97(5)
Ag7 Ag6 Ag15 142.09(7)
S3 Ag6 Ag5 79.55(10)
S3 Ag6 Ag18 46.44(12)
S3 Ag6 Ag15 100.26(12)
S3 Ag6 Ag7 52.98(12)
S3 Ag6 S10 111.27(14)
S10 Ag6 Ag5 49.54(10)
S10 Ag6 Ag18 74.39(10)
S10 Ag6 Ag15 50.71(10)
S10 Ag6 Ag7 109.19(11)
O27 Ag6 Ag5 92.7(4)
O27 Ag6 Ag18 164.9(4)
O27 Ag6 Ag15 135.4(4)
O27 Ag6 Ag7 75.3(4)
O27 Ag6 S3 124.2(4)
O27 Ag6 S10 103.7(4)
O28 Ag6 Ag5 163.9(3)
O28 Ag6 Ag18 113.1(3)
O28 Ag6 Ag15 81.9(3)
O28 Ag6 Ag7 131.7(3)
O28 Ag6 S3 116.2(3)
O28 Ag6 S10 117.2(3)
O28 Ag6 O27 81.3(5)
Ag13 Ag2 Ag12 59.15(5)
Ag13 Ag2 Ag1 95.31(6)
Ag1 Ag2 Ag12 147.40(6)
S8 Ag2 Ag13 108.24(12)
S8 Ag2 Ag12 50.43(10)
S8 Ag2 Ag1 154.64(13)
S8 Ag2 S9 155.44(17)
S9 Ag2 Ag13 54.59(11)
S9 Ag2 Ag12 113.33(12)
S9 Ag2 Ag1 49.19(12)
O2 Ag2 Ag13 108.3(5)
O2 Ag2 Ag12 87.2(4)
O2 Ag2 Ag1 82.0(5)
O2 Ag2 S8 81.7(6)
O2 Ag2 S9 118.8(6)
Ag12 Ag17 Ag1B 155.9(6)
Ag11 Ag17 Ag12 59.87(4)
Ag11 Ag17 Ag1B 99.1(6)
S5 Ag17 Ag12 115.32(13)
S5 Ag17 Ag11 57.08(12)
S5 Ag17 O2 102.7(6)
S5 Ag17 Ag1B 49.8(5)
S1 Ag17 Ag12 56.06(12)
S1 Ag17 Ag11 115.81(12)
S1 Ag17 S5 161.89(14)
S1 Ag17 O2 93.8(6)
S1 Ag17 Ag1B 144.0(6)
O2 Ag17 Ag12 91.6(4)
O2 Ag17 Ag11 91.4(5)
O2 Ag17 Ag1B 76.3(5)
Ag15 Ag18 Ag6 59.18(5)
Ag15 Ag18 Ag16 96.22(7)
Ag16 Ag18 Ag6 148.94(7)
S3 Ag18 Ag6 51.45(11)
S3 Ag18 Ag15 109.35(12)
S3 Ag18 Ag16 153.15(13)
S3 Ag18 S2 156.51(18)
S3 Ag18 O1 93.1(5)
S2 Ag18 Ag6 114.06(12)
S2 Ag18 Ag15 55.34(11)
S2 Ag18 Ag16 48.91(12)
S2 Ag18 O1 105.6(5)
O1 Ag18 Ag6 88.0(4)
O1 Ag18 Ag15 96.6(4)
O1 Ag18 Ag16 75.5(4)
Ag6 Ag15 Ag1 94.42(5)
Ag18 Ag15 Ag6 65.92(5)
Ag18 Ag15 Ag1 74.75(5)
S10 Ag15 Ag6 54.86(12)
S10 Ag15 Ag18 82.94(11)
S10 Ag15 Ag1 47.25(11)
S10 Ag15 S2 117.57(16)
S2 Ag15 Ag6 117.25(12)
S2 Ag15 Ag18 51.81(11)
S2 Ag15 Ag1 77.67(12)
O29 Ag15 Ag6 75.5(3)
O29 Ag15 Ag18 105.8(3)
O29 Ag15 Ag1 168.2(3)
O29 Ag15 S10 121.0(3)
O29 Ag15 S2 112.2(3)
O29 Ag15 O30 80.9(5)
O30 Ag15 Ag6 133.5(4)
O30 Ag15 Ag18 160.4(4)
O30 Ag15 Ag1 102.5(4)
O30 Ag15 S10 109.8(4)
O30 Ag15 S2 108.6(4)
Ag10 Ag3 Ag4 91.18(6)
Ag10 Ag3 Ag11 59.80(5)
Ag11 Ag3 Ag4 146.21(6)
S8 Ag3 Ag4 153.54(13)
S8 Ag3 Ag10 113.20(11)
S8 Ag3 Ag11 53.91(10)
S8 Ag3 S7 157.22(16)
S8 Ag3 O4 107.9(4)
S7 Ag3 Ag4 48.36(11)
S7 Ag3 Ag10 52.17(11)
S7 Ag3 Ag11 110.93(11)
S7 Ag3 O4 85.7(4)
O4 Ag3 Ag4 51.3(4)
O4 Ag3 Ag10 137.7(4)
O4 Ag3 Ag11 161.8(4)
Ag1 Ag14 Ag16 74.52(6)
S2 Ag14 Ag1 79.72(11)
S2 Ag14 Ag16 47.37(11)
S9 Ag14 Ag1 48.51(11)
S9 Ag14 Ag16 78.78(11)
S9 Ag14 S2 114.88(17)
O31 Ag14 Ag1 103.7(4)
O31 Ag14 Ag16 156.8(3)
O31 Ag14 S2 109.5(3)
O31 Ag14 S9 117.8(4)
O16 Ag14 Ag1 156.4(3)
O16 Ag14 Ag16 101.6(4)
O16 Ag14 S2 115.2(4)
O16 Ag14 S9 108.0(4)
O16 Ag14 O31 88.9(5)
Ag2 Ag13 Ag12 65.76(5)
Ag2 Ag13 Ag16 76.50(6)
Ag12 Ag13 Ag16 95.21(6)
S1 Ag13 Ag2 83.23(11)
S1 Ag13 Ag12 54.72(11)
S1 Ag13 Ag16 47.57(11)
S1 Ag13 S9 117.81(16)
S9 Ag13 Ag2 51.99(11)
S9 Ag13 Ag12 117.33(12)
S9 Ag13 Ag16 78.35(12)
O18 Ag13 Ag2 104.9(4)
O18 Ag13 Ag12 75.5(3)
O18 Ag13 Ag16 168.6(3)
O18 Ag13 S1 121.1(3)
O18 Ag13 S9 111.6(4)
O18 Ag13 O17 80.6(5)
O17 Ag13 Ag2 159.6(3)
O17 Ag13 Ag12 134.2(3)
O17 Ag13 Ag16 102.0(4)
O17 Ag13 S1 111.1(4)
O17 Ag13 S9 107.6(3)
Ag9 Ag4 Ag3 89.38(5)
Ag8 Ag4 Ag3 139.19(6)
Ag8 Ag4 Ag9 62.15(5)
S6 Ag4 Ag3 148.81(14)
S6 Ag4 Ag9 112.83(13)
S6 Ag4 Ag8 51.25(12)
S6 Ag4 S7 160.37(18)
S6 Ag4 O3 96.8(4)
S6 Ag4 O4 110.9(4)
S7 Ag4 Ag3 50.04(11)
S7 Ag4 Ag9 50.26(12)
S7 Ag4 Ag8 112.32(13)
S7 Ag4 O3 92.2(4)
S7 Ag4 O4 86.7(4)
O3 Ag4 Ag3 61.7(4)
O3 Ag4 Ag9 86.3(4)
O3 Ag4 Ag8 86.4(4)
O3 Ag4 O4 88.5(6)
O4 Ag4 Ag3 50.9(4)
O4 Ag4 Ag9 136.3(4)
O4 Ag4 Ag8 160.5(4)
Ag17 Ag12 Ag2 73.72(5)
Ag17 Ag12 Ag13 91.19(6)
Ag13 Ag12 Ag2 55.08(4)
Ag11 Ag12 Ag2 90.32(5)
Ag11 Ag12 Ag17 59.20(5)
Ag11 Ag12 Ag13 141.10(6)
S8 Ag12 Ag2 47.04(11)
S8 Ag12 Ag17 80.11(10)
S8 Ag12 Ag13 100.95(12)
S8 Ag12 Ag11 52.87(11)
S8 Ag12 S1 112.53(14)
S1 Ag12 Ag2 74.82(10)
S1 Ag12 Ag17 49.07(10)
S1 Ag12 Ag13 50.59(10)
S1 Ag12 Ag11 108.16(11)
O20 Ag12 Ag2 164.6(4)
O20 Ag12 Ag17 93.9(5)
O20 Ag12 Ag13 136.0(4)
O20 Ag12 Ag11 75.3(4)
O20 Ag12 S8 122.9(4)
O20 Ag12 S1 104.2(5)
O19 Ag12 Ag2 112.7(3)
O19 Ag12 Ag17 162.6(3)
O19 Ag12 Ag13 80.6(3)
O19 Ag12 Ag11 134.4(3)
O19 Ag12 S8 116.4(3)
O19 Ag12 S1 115.5(3)
O19 Ag12 O20 81.8(6)
Ag7 Ag19 Ag20 147.5(2)
Ag8 Ag19 Ag7 61.17(5)
Ag8 Ag19 Ag20 91.1(2)
Ag8 Ag19 Ag1B 103.0(6)
S3 Ag19 Ag7 53.82(11)
S3 Ag19 Ag8 114.55(12)
S3 Ag19 Ag20 152.4(2)
S3 Ag19 S4 158.35(18)
S3 Ag19 O3 116.2(4)
S3 Ag19 Ag1B 141.7(6)
S4 Ag19 Ag7 113.02(12)
S4 Ag19 Ag8 53.10(11)
S4 Ag19 Ag20 47.86(18)
S4 Ag19 O3 83.1(4)
S4 Ag19 Ag1B 56.7(5)
O3 Ag19 Ag7 107.5(3)
O3 Ag19 Ag8 88.3(4)
O3 Ag19 Ag20 51.2(4)
O3 Ag19 Ag1B 55.7(4)
Ag1B Ag19 Ag7 159.1(6)
Ag2 Ag1 Ag15 143.43(6)
Ag2 Ag1 Ag14 91.40(5)
Ag14 Ag1 Ag15 64.82(5)
S10 Ag1 Ag2 150.11(13)
S10 Ag1 Ag15 49.07(11)
S10 Ag1 Ag14 112.77(13)
S10 Ag1 S9 160.11(17)
S9 Ag1 Ag2 49.69(11)
S9 Ag1 Ag15 115.66(13)
S9 Ag1 Ag14 50.89(12)
Ag3 Ag10 Ag11 60.63(5)
Ag3 Ag10 Ag9 91.67(5)
Ag3 Ag10 Ag20 81.06(9)
Ag11 Ag10 Ag9 146.58(6)
Ag11 Ag10 Ag20 96.76(15)
Ag20 Ag10 Ag9 58.10(16)
S5 Ag10 Ag3 85.73(11)
S5 Ag10 Ag11 56.91(12)
S5 Ag10 Ag9 106.32(13)
S5 Ag10 Ag20 48.78(19)
S7 Ag10 Ag3 53.78(11)
S7 Ag10 Ag11 113.32(12)
S7 Ag10 Ag9 48.41(11)
S7 Ag10 Ag20 84.51(17)
S7 Ag10 S5 124.05(16)
O23 Ag10 Ag3 129.0(3)
O23 Ag10 Ag11 92.6(3)
O23 Ag10 Ag9 120.4(3)
O23 Ag10 Ag20 148.7(3)
O23 Ag10 S5 116.7(4)
O23 Ag10 S7 118.8(4)
Ag5 Ag7 Ag19 78.79(5)
Ag5 Ag7 Ag8 92.36(5)
Ag6 Ag7 Ag5 60.88(5)
Ag6 Ag7 Ag19 98.29(6)
Ag6 Ag7 Ag8 148.66(7)
Ag19 Ag7 Ag8 57.95(4)
S3 Ag7 Ag5 81.38(11)
S3 Ag7 Ag6 55.26(12)
S3 Ag7 Ag19 50.54(11)
S3 Ag7 Ag8 108.11(12)
S3 Ag7 S6 118.41(14)
S6 Ag7 Ag5 49.81(11)
S6 Ag7 Ag6 109.45(12)
S6 Ag7 Ag19 81.27(11)
S6 Ag7 Ag8 51.29(11)
O26 Ag7 Ag5 110.1(4)
O26 Ag7 Ag6 82.6(4)
O26 Ag7 Ag19 169.9(4)
O26 Ag7 Ag8 124.5(4)
O26 Ag7 S3 124.6(4)
O26 Ag7 S6 108.0(4)
O26 Ag7 O25 82.6(6)
O25 Ag7 Ag5 153.9(4)
O25 Ag7 Ag6 145.0(3)
O25 Ag7 Ag19 91.1(5)
O25 Ag7 Ag8 62.2(4)
O25 Ag7 S3 110.7(4)
O25 Ag7 S6 105.2(4)
Ag17 Ag11 Ag3 78.38(5)
Ag17 Ag11 Ag12 60.93(5)
Ag3 Ag11 Ag12 97.68(5)
Ag10 Ag11 Ag17 92.61(5)
Ag10 Ag11 Ag3 59.57(4)
Ag10 Ag11 Ag12 149.42(7)
S8 Ag11 Ag17 81.79(10)
S8 Ag11 Ag3 51.63(11)
S8 Ag11 Ag12 54.12(11)
S8 Ag11 Ag10 110.73(12)
S8 Ag11 S5 120.15(14)
S5 Ag11 Ag17 49.72(11)
S5 Ag11 Ag3 82.21(11)
S5 Ag11 Ag12 109.21(12)
S5 Ag11 Ag10 51.60(11)
O21 Ag11 Ag17 111.6(4)
O21 Ag11 Ag3 167.2(4)
O21 Ag11 Ag12 81.2(4)
O21 Ag11 Ag10 125.6(4)
O21 Ag11 S8 120.2(4)
O21 Ag11 S5 110.2(4)
O21 Ag11 O22 77.9(6)
O22 Ag11 Ag17 155.9(3)
O22 Ag11 Ag3 96.2(4)
O22 Ag11 Ag12 143.1(4)
O22 Ag11 Ag10 65.0(4)
O22 Ag11 S8 113.4(4)
O22 Ag11 S5 106.5(4)
Ag4 Ag9 Ag10 87.73(5)
Ag4 Ag9 Ag8 58.71(5)
Ag8 Ag9 Ag10 136.49(6)
Ag20 Ag9 Ag4 80.18(9)
Ag20 Ag9 Ag10 58.25(13)
Ag20 Ag9 Ag8 87.20(12)
S7 Ag9 Ag4 49.80(11)
S7 Ag9 Ag10 48.24(11)
S7 Ag9 Ag8 108.42(12)
S7 Ag9 Ag20 84.51(16)
S4 Ag9 Ag4 85.96(12)
S4 Ag9 Ag10 107.24(13)
S4 Ag9 Ag8 49.00(11)
S4 Ag9 Ag20 49.24(17)
S4 Ag9 S7 122.80(17)
O32 Ag9 Ag4 138.4(4)
O32 Ag9 Ag10 111.2(4)
O32 Ag9 Ag8 112.3(4)
O32 Ag9 Ag20 141.4(4)
O32 Ag9 S7 117.1(5)
O32 Ag9 S4 120.1(5)
Ag4 Ag8 Ag9 59.14(5)
Ag19 Ag8 Ag4 80.73(5)
Ag19 Ag8 Ag7 60.88(5)
Ag19 Ag8 Ag9 91.49(5)
Ag7 Ag8 Ag4 95.77(6)
Ag7 Ag8 Ag9 146.63(6)
S6 Ag8 Ag4 49.04(12)
S6 Ag8 Ag19 85.47(11)
S6 Ag8 Ag7 55.58(12)
S6 Ag8 Ag9 107.65(12)
S4 Ag8 Ag4 85.97(12)
S4 Ag8 Ag19 54.20(11)
S4 Ag8 Ag7 113.81(12)
S4 Ag8 Ag9 48.53(12)
S4 Ag8 S6 125.55(16)
O24 Ag8 Ag4 148.3(3)
O24 Ag8 Ag19 129.2(3)
O24 Ag8 Ag7 92.2(3)
O24 Ag8 Ag9 120.9(3)
O24 Ag8 S6 115.3(3)
O24 Ag8 S4 118.5(3)
Ag10 Ag20 Ag19 141.3(3)
Ag9 Ag20 Ag19 90.19(15)
Ag9 Ag20 Ag10 63.6(3)
S5 Ag20 Ag19 147.7(4)
S5 Ag20 Ag10 51.7(2)
S5 Ag20 Ag9 114.7(4)
S5 Ag20 S4 161.0(5)
S5 Ag20 O3 106.6(4)
S4 Ag20 Ag19 51.20(14)
S4 Ag20 Ag10 114.5(5)
S4 Ag20 Ag9 51.2(2)
S4 Ag20 O3 86.4(4)
O3 Ag20 Ag19 52.4(4)
O3 Ag20 Ag10 95.5(5)
O3 Ag20 Ag9 86.1(5)
Ag18 Ag16 Ag14 89.77(6)
Ag18 Ag16 Ag13 142.63(7)
Ag14 Ag16 Ag13 66.01(6)
S1 Ag16 Ag18 148.18(13)
S1 Ag16 Ag14 114.98(14)
S1 Ag16 Ag13 49.68(11)
S2 Ag16 Ag18 49.75(12)
S2 Ag16 Ag14 50.40(12)
S2 Ag16 Ag13 116.30(14)
S2 Ag16 S1 161.92(19)
Ag18 S3 Ag6 82.11(16)
Ag18 S3 Ag19 93.35(15)
Ag18 S3 Ag7 131.24(16)
Ag19 S3 Ag6 131.04(16)
Ag19 S3 Ag7 75.64(15)
Ag7 S3 Ag6 71.76(10)
C50 S3 Ag6 115.8(7)
C50 S3 Ag18 112.4(8)
C50 S3 Ag19 110.9(7)
C50 S3 Ag7 115.9(7)
Ag2 S8 Ag3 90.32(14)
Ag2 S8 Ag12 82.52(15)
Ag2 S8 Ag11 129.74(15)
Ag3 S8 Ag12 130.03(15)
Ag3 S8 Ag11 74.46(14)
Ag11 S8 Ag12 73.01(10)
C70 S8 Ag2 114.1(8)
C70 S8 Ag3 111.6(7)
C70 S8 Ag12 116.5(7)
C70 S8 Ag11 116.1(7)
N12 Ag28 N11 157.9(6)
Ag5 S10 Ag6 74.34(13)
Ag5 S10 Ag15 129.56(19)
Ag5 S10 Ag1 92.18(16)
Ag15 S10 Ag6 74.43(13)
Ag1 S10 Ag6 135.75(19)
Ag1 S10 Ag15 83.68(15)
C78 S10 Ag5 116.1(7)
C78 S10 Ag6 111.4(7)
C78 S10 Ag15 111.8(7)
C78 S10 Ag1 112.3(7)
Ag17 S5 Ag10 125.96(19)
Ag17 S5 Ag11 73.20(14)
Ag17 S5 Ag1B 82.9(6)
Ag10 S5 Ag11 71.50(13)
Ag10 S5 Ag1B 95.5(8)
Ag20 S5 Ag17 94.2(3)
Ag20 S5 Ag10 79.5(4)
Ag20 S5 Ag11 130.5(3)
C42 S5 Ag17 114.1(7)
C42 S5 Ag10 116.5(7)
C42 S5 Ag11 112.1(7)
C42 S5 Ag20 116.7(7)
C42 S5 Ag1B 111.2(7)
Ag1B S5 Ag11 136.1(3)
Ag17 S1 Ag13 128.89(18)
Ag17 S1 Ag12 74.88(13)
Ag17 S1 Ag16 92.63(16)
Ag13 S1 Ag12 74.69(13)
Ag16 S1 Ag13 82.75(15)
Ag16 S1 Ag12 136.87(18)
C58 S1 Ag17 116.5(5)
C58 S1 Ag13 112.7(5)
C58 S1 Ag12 112.1(5)
C58 S1 Ag16 110.4(5)
Ag5 S6 Ag4 92.97(17)
Ag5 S6 Ag7 73.65(14)
Ag5 S6 Ag8 127.12(18)
Ag4 S6 Ag7 131.32(18)
Ag4 S6 Ag8 79.71(15)
Ag8 S6 Ag7 73.13(13)
C62 S6 Ag5 115.5(6)
C62 S6 Ag4 116.1(6)
C62 S6 Ag7 111.8(6)
C62 S6 Ag8 114.6(6)
Ag4 S7 Ag3 81.59(15)
Ag4 S7 Ag10 130.52(19)
Ag4 S7 Ag9 79.94(15)
Ag10 S7 Ag3 74.05(13)
Ag10 S7 Ag9 83.34(14)
Ag9 S7 Ag3 129.42(19)
C66 S7 Ag3 115.3(7)
C66 S7 Ag4 116.9(6)
C66 S7 Ag10 112.4(7)
C66 S7 Ag9 115.1(7)
Ag18 S2 Ag15 72.85(13)
Ag18 S2 Ag14 131.2(2)
Ag14 S2 Ag15 86.66(15)
Ag16 S2 Ag18 81.35(16)
Ag16 S2 Ag15 133.7(2)
Ag16 S2 Ag14 82.23(16)
C54 S2 Ag18 115.1(7)
C54 S2 Ag15 110.5(7)
C54 S2 Ag14 113.5(7)
C54 S2 Ag16 115.2(7)
Ag19 S4 Ag1B 70.3(5)
Ag9 S4 Ag19 127.2(2)
Ag9 S4 Ag8 82.47(15)
Ag9 S4 Ag1B 94.5(7)
Ag8 S4 Ag19 72.70(13)
Ag8 S4 Ag1B 130.3(2)
Ag20 S4 Ag19 80.9(3)
Ag20 S4 Ag9 79.6(3)
Ag20 S4 Ag8 128.6(2)
C47 S4 Ag19 117.3(7)
C47 S4 Ag9 115.1(7)
C47 S4 Ag8 112.2(7)
C47 S4 Ag20 119.1(7)
C47 S4 Ag1B 113.7(7)
Ag2 S9 Ag14 133.4(2)
Ag2 S9 Ag13 73.42(13)
Ag14 S9 Ag13 88.83(15)
Ag1 S9 Ag2 81.13(15)
Ag1 S9 Ag14 80.61(16)
Ag1 S9 Ag13 132.8(2)
C74 S9 Ag2 114.6(6)
C74 S9 Ag14 112.0(6)
C74 S9 Ag13 110.8(6)
C74 S9 Ag1 115.8(6)
N6 Ag2A N5 157.4(6)
N7 Ag0A O21 69.2(5)
N7 Ag0A N8 169.5(7)
N8 Ag0A O21 121.3(7)
N9 Ag1A O26 120.2(8)
N9 Ag1A N10 169.7(9)
N10 Ag1A O26 70.1(5)
Ag2 O2 Ag17 105.2(7)
C1 O2 Ag2 127.6(15)
C1 O2 Ag17 122.3(13)
O3 C1 O2 114(2)
O1 C1 O2 125(2)
O1 C1 O3 119.3(19)
Ag4 O3 Ag19 102.7(6)
Ag4 O3 Ag20 106.8(7)
Ag20 O3 Ag19 76.4(5)
C1 O3 Ag4 125.3(12)
C1 O3 Ag19 108.0(12)
C1 O3 Ag20 123.6(12)
Ag5 O1 Ag18 101.4(7)
C1 O1 Ag5 122.5(15)
C1 O1 Ag18 119.3(13)
O4 N1 O6 119.8(17)
O5 N1 O4 121(3)
O5 N1 O6 119(2)
Ag3 O4 Ag4 77.8(5)
N1 O4 Ag3 131.0(15)
N1 O4 Ag4 117.8(13)
C80 C78 S10 109.6(15)
C80 C78 C81 115(2)
C80 C78 C79 110(2)
C81 C78 S10 108.0(14)
C81 C78 C79 108.5(19)
C79 C78 S10 106.0(15)
C72 C70 S8 107.8(15)
C72 C70 C73 106.7(18)
C72 C70 C71 114(2)
C73 C70 S8 108.6(13)
C71 C70 S8 107.2(15)
C71 C70 C73 113(2)
C55 C54 S2 106.5(14)
C57 C54 S2 105.3(15)
C57 C54 C55 107(2)
C57 C54 C56 121(2)
C56 C54 S2 105.1(17)
C56 C54 C55 111(2)
C64 C62 S6 108.4(12)
C64 C62 C65 111.4(17)
C63 C62 S6 107.8(13)
C63 C62 C64 110.5(17)
C63 C62 C65 109.4(16)
C65 C62 S6 109.3(13)
C43 C42 S5 110.9(15)
C43 C42 C44 106.5(17)
C43 C42 C45 113.2(17)
C44 C42 S5 108.0(12)
C45 C42 S5 109.0(13)
C45 C42 C44 108.9(18)
C77 C74 S9 106.9(13)
C77 C74 C75 113.2(19)
C76 C74 S9 107.3(15)
C76 C74 C77 112(2)
C76 C74 C75 108(2)
C75 C74 S9 108.8(15)
C61A C58 S1 107.7(16)
C61A C58 C59A 112(2)
C60A C58 S1 108.8(17)
C60A C58 C61A 112(2)
C60A C58 C59A 112(3)
C59A C58 S1 103.0(15)
C60B C58 S1 106(2)
C61B C58 S1 111(2)
C61B C58 C60B 104(3)
C59B C58 S1 113(2)
C59B C58 C60B 104(3)
C59B C58 C61B 118(3)
C68 C66 S7 107.1(13)
C68 C66 C69 109.6(18)
C69 C66 S7 106.5(14)
C67 C66 S7 107.2(15)
C67 C66 C68 113.3(19)
C67 C66 C69 112.6(17)
C53 C50 S3 108.6(16)
C53 C50 C51 114.1(18)
C53 C50 C52 111(2)
C51 C50 S3 105.2(14)
C51 C50 C52 110(2)
C52 C50 S3 107.0(13)
C46 C47 S4 107.3(15)
C46 C47 C48 113.4(18)
C46 C47 C49 115(2)
C48 C47 S4 105.9(14)
C49 C47 S4 107.1(14)
C49 C47 C48 108.0(19)
C7 O18 Ag13 129.2(12)
C32 O29 Ag15 130.4(12)
O24 C22 O25 125(2)
O24 C22 C23 116.4(19)
O25 C22 C23 118.1(18)
C22 O24 Ag8 108.1(13)
Ag7 O26 Ag1A 121.3(6)
C27 O26 Ag7 124.4(13)
C27 O26 Ag1A 111.9(12)
N12 C38 C37 110.5(15)
N12 C38 C39 104.1(17)
C39 C38 C37 111.2(17)
C12 O20 Ag12 123.6(14)
C37 O31 Ag14 129.5(12)
Ag11 O21 Ag0A 122.1(6)
C12 O21 Ag11 122.1(12)
C12 O21 Ag0A 115.8(11)
O23 C17 C18 114.7(17)
O22 C17 O23 125.5(19)
O22 C17 C18 119.7(19)
C27 O27 Ag6 122.8(14)
C7 O19 Ag12 123.7(12)
N5 C3 C2 116.0(15)
N5 C3 C4 105.0(15)
C2 C3 C4 112.3(16)
C17 O23 Ag10 109.2(11)
C2 O16 Ag14 129.3(13)
C22 O25 Ag7 134.5(13)
O26 C27 O27 125.9(19)
O26 C27 C28 119.7(16)
O27 C27 C28 114.2(17)
O29 C32 O28 126.5(17)
O29 C32 C33 120.0(17)
O28 C32 C33 113.0(17)
O20 C12 O21 130.3(19)
O20 C12 C13 114.7(18)
O21 C12 C13 114.9(16)
C38 N12 Ag28 118.2(11)
C41 N12 Ag28 116.6(12)
C41 N12 C38 103.7(15)
O18 C7 O19 126.6(18)
O18 C7 C8 119.1(17)
O19 C7 C8 114.3(17)
C11 N6 Ag2A 119.5(14)
C11 N6 C8 107.8(15)
C8 N6 Ag2A 116.3(11)
C32 O28 Ag6 122.2(12)
C17 O22 Ag11 136.3(13)
C3 N5 Ag2A 115.1(11)
C3 N5 C6 106.2(15)
C6 N5 Ag2A 113.1(13)
O16 C2 C3 116.5(18)
O16 C2 O17 127(2)
O17 C2 C3 116.1(17)
C13 N7 Ag0A 116.3(11)
C16 N7 Ag0A 113.5(14)
C16 N7 C13 104.2(16)
C37 O30 Ag15 134.4(13)
C2 O17 Ag13 131.9(12)
O31 C37 C38 114.2(17)
O30 C37 C38 122.1(17)
O30 C37 O31 123.6(17)
C33 N11 Ag28 116.4(11)
C36 N11 Ag28 118.5(14)
C36 N11 C33 106.4(14)
C30 C29 C28 109(3)
C13 C14 C15 104(2)
C27 C28 C29 115.9(17)
C27 C28 N10 113.8(14)
N10 C28 C29 102.0(16)
C26 N9 Ag1A 131.3(16)
C26 N9 C23 108.4(19)
C23 N9 Ag1A 119.7(13)
C12 C13 C14 109.7(16)
N7 C13 C12 114.7(17)
N7 C13 C14 105.3(17)
C28 N10 Ag1A 114.0(11)
C31 N10 Ag1A 116.7(17)
C31 N10 C28 103.5(18)
N11 C33 C32 112.1(17)
N11 C33 C34 105.3(14)
C34 C33 C32 113.2(16)
C17 C18 N8 116.1(19)
C17 C18 C19 110(2)
N8 C18 C19 104.4(18)
N6 C11 C10 106.4(18)
N9 C26 C25 111(2)
C18 N8 Ag0A 117.1(13)
C21 N8 Ag0A 120.2(17)
C21 N8 C18 110(2)
C22 C23 N9 115(2)
C22 C23 C24 112.4(18)
N9 C23 C24 103.4(16)
C7 C8 C9 109.1(15)
N6 C8 C7 113.0(16)
N6 C8 C9 104.8(14)
N12 C41 C40 112.2(19)
C5 C6 N5 104.3(18)
C36 C35 C34 100.1(18)
C5 C4 C3 101(2)
C21 C20 C19 106(2)
C33 C34 C35 103.4(16)
C11 C10 C9 100.1(17)
C24 C25 C26 107(2)
C35 C36 N11 104.2(19)
C40 C39 C38 108(2)
C10 C9 C8 103.3(15)
N8 C21 C20 105(2)
C39 C40 C41 103.0(18)
C15 C16 N7 110(2)
C25 C24 C23 110(2)
C20 C19 C18 105(2)
C6 C5 C4 111.5(19)
C16 C15 C14 106(2)
N13 C88 C89 176(3)
N14 C86 C87 172(3)
N15 C82 C83 176(4)
N16 C84 C85 175(3)
O7 N3 O8 120(2)
O9 N3 O7 122(2)
O9 N3 O8 118(2)
O10A N2 O11A 111(2)
O12A N2 O10A 126(3)
O12A N2 O11A 123(2)
O12B N2 O10B 115(3)
O11B N2 O12B 131(3)
O11B N2 O10B 113(2)
Ag19 Ag1B Ag17 116.7(6)
S5 Ag1B Ag17 47.29(19)
S5 Ag1B Ag19 156.0(4)
S5 Ag1B S4 132.8(14)
S5 Ag1B O11B 102.7(12)
S4 Ag1B Ag17 157.2(6)
S4 Ag1B Ag19 53.02(15)
O11B Ag1B Ag17 79.1(12)
O11B Ag1B Ag19 88.7(13)
O11B Ag1B S4 117.8(12)
N2 O11B Ag1B 93(2)
O15A N4A O13A 135(6)
O15A N4A O14A 119(6)
O13A N4A O14A 102(5)
O14B N4B O13B 100(6)
O15B N4B O14B 115(6)
O15B N4B O13B 145(8)
C30 C31 N10 106(3)
C31 C30 C29 104(3)

loop_
_geom_bond_atom_site_label_1
_geom_bond_atom_site_label_2
_geom_bond_distance
Ag5 Ag6 3.0697(19)
Ag5 Ag7 3.034(2)
Ag5 S10 2.426(5)
Ag5 S6 2.415(5)
Ag5 O1 2.457(18)
Ag6 Ag18 3.315(2)
Ag6 Ag15 3.118(2)
Ag6 Ag7 3.0248(17)
Ag6 S3 2.617(5)
Ag6 S10 2.647(5)
Ag6 O27 2.388(14)
Ag6 O28 2.303(13)
Ag2 Ag13 2.988(2)
Ag2 Ag12 3.323(2)
Ag2 Ag1 3.183(2)
Ag2 S8 2.453(5)
Ag2 S9 2.457(5)
Ag2 O2 2.383(19)
Ag17 Ag12 3.0813(19)
Ag17 Ag11 3.0284(19)
Ag17 S5 2.413(5)
Ag17 S1 2.411(5)
Ag17 O2 2.458(17)
Ag17 Ag1B 3.259(12)
Ag18 Ag15 2.970(2)
Ag18 Ag16 3.165(3)
Ag18 S3 2.425(5)
Ag18 S2 2.443(5)
Ag18 O1 2.544(18)
Ag15 Ag1 3.296(2)
Ag15 S10 2.505(5)
Ag15 S2 2.557(5)
Ag15 O29 2.329(13)
Ag15 O30 2.334(13)
Ag3 Ag4 3.247(2)
Ag3 Ag10 2.999(2)
Ag3 Ag11 3.0309(19)
Ag3 S8 2.467(5)
Ag3 S7 2.516(5)
Ag3 O4 2.577(17)
Ag14 Ag1 3.212(2)
Ag14 Ag16 3.249(3)
Ag14 S2 2.527(5)
Ag14 S9 2.526(5)
Ag14 O31 2.404(14)
Ag14 O16 2.401(14)
Ag13 Ag12 3.129(2)
Ag13 Ag16 3.261(3)
Ag13 S1 2.506(5)
Ag13 S9 2.541(5)
Ag13 O18 2.321(14)
Ag13 O17 2.325(13)
Ag4 Ag9 3.163(2)
Ag4 Ag8 3.148(2)
Ag4 S6 2.416(5)
Ag4 S7 2.453(5)
Ag4 O3 2.472(15)
Ag4 O4 2.592(18)
Ag12 Ag11 3.0493(17)
Ag12 S8 2.584(4)
Ag12 S1 2.648(5)
Ag12 O20 2.402(15)
Ag12 O19 2.307(13)
Ag19 Ag7 3.052(2)
Ag19 Ag8 2.961(2)
Ag19 Ag20 3.187(6)
Ag19 S3 2.433(5)
Ag19 S4 2.515(5)
Ag19 O3 2.597(18)
Ag19 Ag1B 2.965(10)
Ag1 S10 2.435(5)
Ag1 S9 2.438(5)
Ag10 Ag11 3.006(2)
Ag10 Ag9 3.280(2)
Ag10 Ag20 3.113(11)
Ag10 S5 2.484(5)
Ag10 S7 2.464(4)
Ag10 O23 2.255(13)
Ag7 Ag8 3.060(2)
Ag7 S3 2.543(5)
Ag7 S6 2.638(5)
Ag7 O26 2.248(14)
Ag7 O25 2.412(14)
Ag11 S8 2.542(5)
Ag11 S5 2.656(5)
Ag11 O21 2.261(12)
Ag11 O22 2.442(14)
Ag9 Ag8 3.258(2)
Ag9 Ag20 3.108(12)
Ag9 S7 2.470(5)
Ag9 S4 2.462(5)
Ag9 O32 2.217(16)
Ag8 S6 2.496(5)
Ag8 S4 2.480(5)
Ag8 O24 2.253(12)
Ag20 S5 2.381(6)
Ag20 S4 2.393(7)
Ag20 O3 2.556(17)
Ag16 S1 2.426(5)
Ag16 S2 2.413(5)
S3 C50 1.859(16)
S8 C70 1.845(16)
Ag28 N12 2.180(14)
Ag28 N11 2.228(16)
S10 C78 1.872(18)
S5 C42 1.838(18)
S5 Ag1B 2.508(13)
S1 C58 1.880(17)
S6 C62 1.851(16)
S7 C66 1.881(18)
S2 C54 1.869(18)
S4 C47 1.88(2)
S4 Ag1B 2.631(18)
S9 C74 1.87(2)
Ag2A N6 2.190(14)
Ag2A N5 2.191(15)
Ag0A O21 2.570(14)
Ag0A N7 2.185(16)
Ag0A N8 2.19(2)
Ag1A O26 2.560(14)
Ag1A N9 2.09(2)
Ag1A N10 2.212(17)
O2 C1 1.27(2)
C1 O3 1.27(3)
C1 O1 1.25(2)
N1 O4 1.27(3)
N1 O6 1.28(3)
N1 O5 1.18(2)
C78 C80 1.49(3)
C78 C81 1.52(3)
C78 C79 1.53(3)
C70 C72 1.53(4)
C70 C73 1.56(3)
C70 C71 1.55(3)
C54 C55 1.54(3)
C54 C57 1.48(3)
C54 C56 1.51(3)
C62 C64 1.51(3)
C62 C63 1.50(3)
C62 C65 1.53(3)
C42 C43 1.50(3)
C42 C44 1.59(3)
C42 C45 1.52(3)
C68 C66 1.50(3)
C74 C77 1.53(3)
C74 C76 1.52(3)
C74 C75 1.56(3)
C58 C61A 1.507(19)
C58 C60A 1.506(19)
C58 C59A 1.510(19)
C58 C60B 1.51(2)
C58 C61B 1.51(2)
C58 C59B 1.51(2)
C66 C69 1.53(3)
C66 C67 1.49(3)
C50 C53 1.47(4)
C50 C51 1.52(3)
C50 C52 1.58(3)
C47 C46 1.48(3)
C47 C48 1.56(3)
C47 C49 1.54(3)
O18 C7 1.24(2)
O29 C32 1.22(2)
C22 O24 1.23(2)
C22 O25 1.27(3)
C22 C23 1.47(3)
O26 C27 1.22(2)
C38 N12 1.49(2)
C38 C37 1.52(3)
C38 C39 1.49(3)
O20 C12 1.19(2)
O31 C37 1.28(2)
O21 C12 1.24(2)
C17 O23 1.29(2)
C17 O22 1.20(2)
C17 C18 1.46(3)
O27 C27 1.27(2)
O19 C7 1.25(2)
C3 N5 1.49(2)
C3 C2 1.52(3)
C3 C4 1.54(3)
O16 C2 1.24(2)
C27 C28 1.51(3)
C32 O28 1.30(2)
C32 C33 1.52(3)
C12 C13 1.54(3)
N12 C41 1.42(3)
C7 C8 1.52(3)
N6 C11 1.46(3)
N6 C8 1.50(2)
N5 C6 1.50(3)
C2 O17 1.28(2)
N7 C13 1.50(3)
N7 C16 1.48(3)
O30 C37 1.24(2)
N11 C33 1.49(3)
N11 C36 1.48(3)
C29 C28 1.517(17)
C29 C30 1.52(5)
C14 C13 1.56(3)
C14 C15 1.57(4)
C28 N10 1.516(17)
N9 C26 1.481(11)
N9 C23 1.544(11)
N10 C31 1.515(18)
C33 C34 1.51(3)
C18 N8 1.50(3)
C18 C19 1.56(3)
C11 C10 1.53(3)
C26 C25 1.49(4)
N8 C21 1.46(3)
C23 C24 1.57(3)
C8 C9 1.59(3)
C41 C40 1.48(3)
C6 C5 1.47(4)
C35 C34 1.56(3)
C35 C36 1.46(3)
C4 C5 1.52(4)
C20 C21 1.48(4)
C20 C19 1.53(4)
C10 C9 1.55(3)
C25 C24 1.47(4)
C39 C40 1.44(4)
C16 C15 1.42(4)
N15 C82 1.13(4)
C83 C82 1.44(4)
N14 C86 1.11(4)
C89 C88 1.48(4)
N13 C88 1.05(4)
C86 C87 1.46(4)
C85 C84 1.49(4)
N16 C84 1.11(4)
N3 O7 1.24(2)
N3 O8 1.25(2)
N3 O9 1.21(3)
N2 O10A 1.30(4)
N2 O12A 1.14(4)
N2 O11A 1.34(4)
N2 O12B 1.16(3)
N2 O11B 1.14(4)
N2 O10B 1.41(4)
O15A N4A 1.278(10)
O13A N4A 1.294(14)
O14A N4A 1.294(14)
Ag1B O11B 2.52(5)
O14B N4B 1.293(14)
N4B O13B 1.297(14)
N4B O15B 1.283(10)
C31 C30 1.42(5)
